data_4067191
loop_
_publ_author_name
'Sunada, Yusuke'
'Imaoka, Tsuyoshi'
'Nagashima, Hideo'

_publ_section_title
;
 Half-Sandwich (\h6-Arene)iron(II) Dinitrogen Complexes Bearing a
 Disilaferracycle Skeleton as a Precursor for Double Silylation of
 Ethylene and Alkynes
;
_journal_issue 23
_journal_name_full Organometallics
_journal_page_first 6157
_journal_paper_doi 10.1021/om100889w
_journal_volume 29
_journal_year 2010
_chemical_formula_moiety 'C17 H22 Fe O Si2'
_chemical_formula_sum 'C17 H22 Fe O Si2'
_chemical_formula_weight 354.38
_space_group_IT_number 14
_symmetry_cell_setting monoclinic
_symmetry_Int_Tables_number 14
_symmetry_space_group_name_Hall '-P 2ybc'
_symmetry_space_group_name_H-M 'P 1 21/c 1'
_cell_angle_alpha 90.0000
_cell_angle_beta 91.362(4)
_cell_angle_gamma 90.0000
_cell_formula_units_Z 16
_cell_length_a 17.753(3)
_cell_length_b 13.866(3)
_cell_length_c 28.437(5)
_cell_measurement_reflns_used 14498
_cell_measurement_temperature 123.1
_cell_measurement_theta_max 27.5
_cell_measurement_theta_min 3.0
_cell_volume 6998(2)
_computing_cell_refinement CrystalClear
_computing_data_collection CrystalClear
_computing_data_reduction CrystalStructure
_computing_publication_material 'CrystalStructure 3.8'
_computing_structure_refinement CRYSTALS
_computing_structure_solution 'DIRDIF99 (PATTY)'
_diffrn_ambient_temperature 123
_diffrn_detector_area_resol_mean 7.31
_diffrn_measured_fraction_theta_full 0.998
_diffrn_measured_fraction_theta_max 0.998
_diffrn_measurement_device_type 'Rigaku Saturn'
_diffrn_measurement_method \w
_diffrn_radiation_type 'Mo K\a'
_diffrn_radiation_wavelength 0.71070
_diffrn_reflns_av_R_equivalents 0.058
_diffrn_reflns_limit_h_max 23
_diffrn_reflns_limit_h_min -23
_diffrn_reflns_limit_k_max 13
_diffrn_reflns_limit_k_min -18
_diffrn_reflns_limit_l_max 35
_diffrn_reflns_limit_l_min -36
_diffrn_reflns_number 53704
_diffrn_reflns_theta_full 27.48
_diffrn_reflns_theta_max 27.48
_exptl_absorpt_coefficient_mu 0.994
_exptl_absorpt_correction_T_max 0.980
_exptl_absorpt_correction_T_min 0.854
_exptl_absorpt_correction_type multi-scan
_exptl_absorpt_process_details 'Jacobson, R. (1998) Private communication'
_exptl_crystal_colour colorless
_exptl_crystal_density_diffrn 1.345
_exptl_crystal_density_method 'not measured'
_exptl_crystal_description plate
_exptl_crystal_F_000 2976.00
_exptl_crystal_size_max 0.10
_exptl_crystal_size_mid 0.04
_exptl_crystal_size_min 0.02
_refine_diff_density_max 1.69
_refine_diff_density_min -0.89
_refine_ls_extinction_method none
_refine_ls_goodness_of_fit_ref 1.012
_refine_ls_hydrogen_treatment refall
_refine_ls_number_parameters 845
_refine_ls_number_reflns 15999
_refine_ls_R_factor_gt 0.0716
_refine_ls_shift/su_max 0.0000
_refine_ls_structure_factor_coef Fsqd
_refine_ls_weighting_details 'w = 1/[1.5000\s(Fo^2^) + 0.5000]/(4Fo^2^)'
_refine_ls_weighting_scheme calc
_refine_ls_wR_factor_ref 0.1822
_reflns_number_gt 8799
_reflns_number_total 15999
_reflns_threshold_expression F^2^>2.0\s(F^2^)
_cod_data_source_file om100889w_si_002.cif
_cod_data_source_block '_(C6H6)Fe(Si)2(CO)'
_cod_original_formula_sum 'C68 H88 Fe4 O4 Si8 '
_cod_database_code 4067191

loop_
_symmetry_equiv_pos_site_id
_symmetry_equiv_pos_as_xyz
1 +X,+Y,+Z
2 -X,1/2+Y,1/2-Z
3 -X,-Y,-Z
4 +X,1/2-Y,1/2+Z

loop_
_atom_site_label
_atom_site_type_symbol
_atom_site_fract_x
_atom_site_fract_y
_atom_site_fract_z
_atom_site_U_iso_or_equiv
_atom_site_adp_type
_atom_site_occupancy
_atom_site_symmetry_multiplicity
_atom_site_calc_flag
_atom_site_refinement_flags
Fe(1) Fe 0.52587(4) 0.66273(5) 0.61885(2) 0.01895(17) Uani 1.00 1 d .
Fe(2) Fe 0.71950(4) 0.17468(5) 0.62142(2) 0.02115(18) Uani 1.00 1 d .
Fe(3) Fe 0.24517(4) 0.18667(5) 0.14704(3) 0.02399(19) Uani 1.00 1 d .
Fe(4) Fe 0.05231(4) -0.32800(4) 0.13952(2) 0.01972(17) Uani 1.00 1 d .
Si(1) Si 0.63073(8) 0.63684(9) 0.57315(5) 0.0202(3) Uani 1.00 1 d .
Si(2) Si 0.50044(8) 0.77588(9) 0.56001(5) 0.0242(3) Uani 1.00 1 d .
Si(3) Si 0.60691(8) 0.16432(9) 0.66079(5) 0.0213(3) Uani 1.00 1 d .
Si(4) Si 0.75367(8) 0.26328(9) 0.68816(5) 0.0236(3) Uani 1.00 1 d .
Si(5) Si 0.11494(8) 0.20574(9) 0.15303(5) 0.0226(3) Uani 1.00 1 d .
Si(6) Si 0.24186(8) 0.23634(10) 0.22542(5) 0.0241(3) Uani 1.00 1 d .
Si(7) Si 0.15325(8) -0.33039(10) 0.08970(5) 0.0263(3) Uani 1.00 1 d .
Si(8) Si -0.00477(8) -0.26110(10) 0.07266(5) 0.0274(3) Uani 1.00 1 d .
O(1) O 0.6214(2) 0.8182(2) 0.65178(14) 0.0340(10) Uani 1.00 1 d .
O(2) O 0.6531(2) 0.3584(2) 0.59674(14) 0.0355(11) Uani 1.00 1 d .
O(3) O 0.2381(2) 0.3935(2) 0.13612(15) 0.0388(11) Uani 1.00 1 d .
O(4) O 0.1072(2) -0.1333(2) 0.15219(14) 0.0384(11) Uani 1.00 1 d .
C(1) C 0.6539(2) 0.7508(3) 0.54018(17) 0.0220(12) Uani 1.00 1 d .
C(2) C 0.5904(2) 0.8098(3) 0.52929(17) 0.0230(12) Uani 1.00 1 d .
C(3) C 0.5979(3) 0.8857(3) 0.49747(18) 0.0279(14) Uani 1.00 1 d .
C(4) C 0.6669(3) 0.9057(3) 0.47816(18) 0.0265(13) Uani 1.00 1 d .
C(5) C 0.7297(3) 0.8512(3) 0.49029(19) 0.0279(13) Uani 1.00 1 d .
C(6) C 0.7224(3) 0.7739(3) 0.52052(17) 0.0249(13) Uani 1.00 1 d .
C(7) C 0.6150(3) 0.5476(3) 0.52337(19) 0.0320(15) Uani 1.00 1 d .
C(8) C 0.7159(3) 0.5965(3) 0.6082(2) 0.0319(15) Uani 1.00 1 d .
C(9) C 0.4317(3) 0.7383(4) 0.5117(2) 0.0464(18) Uani 1.00 1 d .
C(10) C 0.4609(3) 0.8911(3) 0.5855(2) 0.0404(17) Uani 1.00 1 d .
C(11) C 0.5826(3) 0.7549(3) 0.63902(18) 0.0251(13) Uani 1.00 1 d .
C(12) C 0.4090(2) 0.6337(3) 0.6202(2) 0.0288(14) Uani 1.00 1 d .
C(13) C 0.4332(3) 0.6564(3) 0.66562(19) 0.0313(14) Uani 1.00 1 d .
C(14) C 0.4956(3) 0.6066(4) 0.6853(2) 0.0368(16) Uani 1.00 1 d .
C(15) C 0.5318(3) 0.5340(3) 0.6605(2) 0.0355(16) Uani 1.00 1 d .
C(16) C 0.5061(3) 0.5111(3) 0.6145(2) 0.0344(15) Uani 1.00 1 d .
C(17) C 0.4451(3) 0.5603(3) 0.5939(2) 0.0315(14) Uani 1.00 1 d .
C(18) C 0.5987(2) 0.2693(3) 0.70235(17) 0.0212(12) Uani 1.00 1 d .
C(19) C 0.6666(3) 0.3158(3) 0.71508(17) 0.0255(13) Uani 1.00 1 d .
C(20) C 0.6646(3) 0.3897(3) 0.74900(19) 0.0320(15) Uani 1.00 1 d .
C(21) C 0.5980(4) 0.4150(3) 0.7701(2) 0.0391(17) Uani 1.00 1 d .
C(22) C 0.5324(3) 0.3691(3) 0.7576(2) 0.0354(16) Uani 1.00 1 d .
C(23) C 0.5317(3) 0.2969(3) 0.72389(19) 0.0295(14) Uani 1.00 1 d .
C(24) C 0.5974(3) 0.0550(3) 0.7003(2) 0.0438(18) Uani 1.00 1 d .
C(25) C 0.5211(3) 0.1643(4) 0.6205(2) 0.0391(16) Uani 1.00 1 d .
C(26) C 0.7992(3) 0.1916(4) 0.7380(2) 0.0423(17) Uani 1.00 1 d .
C(27) C 0.8216(3) 0.3631(4) 0.6744(2) 0.0401(17) Uani 1.00 1 d .
C(28) C 0.6792(2) 0.2832(3) 0.60640(17) 0.0248(13) Uani 1.00 1 d .
C(29) C 0.7450(4) 0.1285(5) 0.5531(2) 0.051(2) Uani 1.00 1 d .
C(30) C 0.8118(3) 0.1595(3) 0.5749(2) 0.0362(16) Uani 1.00 1 d .
C(31) C 0.8327(3) 0.1251(4) 0.6186(2) 0.0443(18) Uani 1.00 1 d .
C(32) C 0.7872(4) 0.0547(4) 0.6405(2) 0.056(2) Uani 1.00 1 d .
C(33) C 0.7221(5) 0.0210(4) 0.6164(3) 0.074(2) Uani 1.00 1 d .
C(34) C 0.7012(4) 0.0603(5) 0.5731(3) 0.067(2) Uani 1.00 1 d .
C(35) C 0.0938(2) 0.2916(3) 0.20264(17) 0.0206(12) Uani 1.00 1 d .
C(36) C 0.1547(2) 0.3103(3) 0.23458(17) 0.0202(12) Uani 1.00 1 d .
C(37) C 0.1424(3) 0.3709(3) 0.27345(17) 0.0236(12) Uani 1.00 1 d .
C(38) C 0.0724(3) 0.4109(3) 0.28068(18) 0.0258(13) Uani 1.00 1 d .
C(39) C 0.0126(3) 0.3899(3) 0.2501(2) 0.0272(13) Uani 1.00 1 d .
C(40) C 0.0240(2) 0.3311(3) 0.21168(17) 0.0225(12) Uani 1.00 1 d .
C(41) C 0.0588(3) 0.0951(3) 0.1669(2) 0.0440(18) Uani 1.00 1 d .
C(42) C 0.0709(3) 0.2571(4) 0.0976(2) 0.0427(17) Uani 1.00 1 d .
C(43) C 0.2333(3) 0.1350(3) 0.2688(2) 0.0336(15) Uani 1.00 1 d .
C(44) C 0.3269(3) 0.3083(4) 0.2450(2) 0.0367(16) Uani 1.00 1 d .
C(45) C 0.2410(3) 0.3099(3) 0.13996(19) 0.0300(14) Uani 1.00 1 d .
C(46) C 0.2566(3) 0.0352(3) 0.1578(2) 0.0394(17) Uani 1.00 1 d .
C(47) C 0.3249(3) 0.0800(3) 0.1699(2) 0.0364(16) Uani 1.00 1 d .
C(48) C 0.3585(3) 0.1422(3) 0.1377(2) 0.0352(16) Uani 1.00 1 d .
C(49) C 0.3242(3) 0.1601(3) 0.0935(2) 0.0350(15) Uani 1.00 1 d .
C(50) C 0.2558(3) 0.1139(3) 0.0811(2) 0.0341(15) Uani 1.00 1 d .
C(51) C 0.2218(3) 0.0511(3) 0.1132(2) 0.0377(16) Uani 1.00 1 d .
C(52) C 0.1446(3) -0.2247(3) 0.04759(18) 0.0261(13) Uani 1.00 1 d .
C(53) C 0.0693(3) -0.1974(3) 0.03721(19) 0.0299(14) Uani 1.00 1 d .
C(54) C 0.0551(4) -0.1252(4) 0.0037(2) 0.0426(18) Uani 1.00 1 d .
C(55) C 0.1142(4) -0.0814(4) -0.0194(2) 0.050(2) Uani 1.00 1 d .
C(56) C 0.1882(4) -0.1054(4) -0.0079(2) 0.0460(19) Uani 1.00 1 d .
C(57) C 0.2033(3) -0.1772(3) 0.0252(2) 0.0334(15) Uani 1.00 1 d .
C(58) C 0.1563(4) -0.4411(3) 0.0507(2) 0.0485(19) Uani 1.00 1 d .
C(59) C 0.2465(3) -0.3232(5) 0.1213(2) 0.062(2) Uani 1.00 1 d .
C(60) C -0.0541(3) -0.3501(4) 0.0324(2) 0.0496(19) Uani 1.00 1 d .
C(61) C -0.0787(3) -0.1693(4) 0.0873(2) 0.0463(18) Uani 1.00 1 d .
C(62) C 0.0847(3) -0.2111(3) 0.14728(18) 0.0272(14) Uani 1.00 1 d .
C(63) C 0.0393(3) -0.3609(3) 0.21191(18) 0.0307(14) Uani 1.00 1 d .
C(64) C 0.0927(3) -0.4237(3) 0.19326(19) 0.0298(14) Uani 1.00 1 d .
C(65) C 0.0750(3) -0.4760(3) 0.1525(2) 0.0320(15) Uani 1.00 1 d .
C(66) C 0.0038(3) -0.4669(3) 0.1308(2) 0.0335(15) Uani 1.00 1 d .
C(67) C -0.0493(3) -0.4022(3) 0.1493(2) 0.0355(15) Uani 1.00 1 d .
C(68) C -0.0323(3) -0.3506(3) 0.1908(2) 0.0308(14) Uani 1.00 1 d .
H(1) H 0.5552 0.9244 0.4898 0.033 Uiso 1.00 1 c R
H(2) H 0.6709 0.9567 0.4561 0.032 Uiso 1.00 1 c R
H(3) H 0.7774 0.8668 0.4778 0.034 Uiso 1.00 1 c R
H(4) H 0.7655 0.7357 0.5280 0.030 Uiso 1.00 1 c R
H(5) H 0.6269 0.4844 0.5341 0.039 Uiso 1.00 1 c R
H(6) H 0.6464 0.5638 0.4979 0.039 Uiso 1.00 1 c R
H(7) H 0.5637 0.5499 0.5131 0.039 Uiso 1.00 1 c R
H(8) H 0.7442 0.6510 0.6185 0.039 Uiso 1.00 1 c R
H(9) H 0.7463 0.5567 0.5891 0.039 Uiso 1.00 1 c R
H(10) H 0.7000 0.5609 0.6347 0.039 Uiso 1.00 1 c R
H(11) H 0.4591 0.7093 0.4871 0.055 Uiso 1.00 1 c R
H(12) H 0.4054 0.7931 0.4999 0.056 Uiso 1.00 1 c R
H(13) H 0.3967 0.6932 0.5236 0.056 Uiso 1.00 1 c R
H(14) H 0.4075 0.8865 0.5861 0.049 Uiso 1.00 1 c R
H(15) H 0.4746 0.9447 0.5667 0.049 Uiso 1.00 1 c R
H(16) H 0.4805 0.8996 0.6166 0.049 Uiso 1.00 1 c R
H(17) H 0.3754 0.6765 0.6042 0.035 Uiso 1.00 1 c R
H(18) H 0.4162 0.7141 0.6798 0.038 Uiso 1.00 1 c R
H(19) H 0.5196 0.6320 0.7128 0.044 Uiso 1.00 1 c R
H(20) H 0.5797 0.5114 0.6713 0.043 Uiso 1.00 1 c R
H(21) H 0.5375 0.4736 0.5950 0.042 Uiso 1.00 1 c R
H(22) H 0.4351 0.5546 0.5610 0.038 Uiso 1.00 1 c R
H(23) H 0.7098 0.4230 0.7571 0.038 Uiso 1.00 1 c R
H(24) H 0.5978 0.4639 0.7935 0.047 Uiso 1.00 1 c R
H(25) H 0.4867 0.3870 0.7719 0.043 Uiso 1.00 1 c R
H(26) H 0.4858 0.2655 0.7154 0.036 Uiso 1.00 1 c R
H(27) H 0.5755 0.0034 0.6828 0.053 Uiso 1.00 1 c R
H(28) H 0.5662 0.0705 0.7259 0.053 Uiso 1.00 1 c R
H(29) H 0.6458 0.0363 0.7120 0.053 Uiso 1.00 1 c R
H(30) H 0.5047 0.2287 0.6153 0.047 Uiso 1.00 1 c R
H(31) H 0.4819 0.1282 0.6343 0.047 Uiso 1.00 1 c R
H(32) H 0.5339 0.1358 0.5914 0.047 Uiso 1.00 1 c R
H(33) H 0.7612 0.1689 0.7582 0.051 Uiso 1.00 1 c R
H(34) H 0.8335 0.2313 0.7553 0.051 Uiso 1.00 1 c R
H(35) H 0.8255 0.1382 0.7254 0.051 Uiso 1.00 1 c R
H(36) H 0.8719 0.3401 0.6775 0.048 Uiso 1.00 1 c R
H(37) H 0.8146 0.4151 0.6956 0.048 Uiso 1.00 1 c R
H(38) H 0.8124 0.3848 0.6431 0.048 Uiso 1.00 1 c R
H(39) H 0.7252 0.1638 0.5269 0.061 Uiso 1.00 1 c R
H(40) H 0.8354 0.2163 0.5638 0.044 Uiso 1.00 1 c R
H(41) H 0.8708 0.1571 0.6366 0.053 Uiso 1.00 1 c R
H(42) H 0.7954 0.0398 0.6728 0.067 Uiso 1.00 1 c R
H(43) H 0.6864 -0.0151 0.6334 0.090 Uiso 1.00 1 c R
H(44) H 0.6516 0.0493 0.5610 0.080 Uiso 1.00 1 c R
H(45) H 0.1830 0.3851 0.2946 0.028 Uiso 1.00 1 c R
H(46) H 0.0649 0.4522 0.3068 0.031 Uiso 1.00 1 c R
H(47) H -0.0359 0.4160 0.2555 0.033 Uiso 1.00 1 c R
H(48) H -0.0175 0.3175 0.1910 0.027 Uiso 1.00 1 c R
H(49) H 0.0436 0.0644 0.1384 0.053 Uiso 1.00 1 c R
H(50) H 0.0155 0.1121 0.1841 0.053 Uiso 1.00 1 c R
H(51) H 0.0894 0.0524 0.1851 0.053 Uiso 1.00 1 c R
H(52) H 0.0707 0.3255 0.0995 0.051 Uiso 1.00 1 c R
H(53) H 0.0206 0.2344 0.0938 0.051 Uiso 1.00 1 c R
H(54) H 0.0995 0.2376 0.0714 0.051 Uiso 1.00 1 c R
H(55) H 0.1815 0.1224 0.2739 0.041 Uiso 1.00 1 c R
H(56) H 0.2574 0.1525 0.2977 0.041 Uiso 1.00 1 c R
H(57) H 0.2565 0.0787 0.2567 0.041 Uiso 1.00 1 c R
H(58) H 0.3646 0.2659 0.2572 0.044 Uiso 1.00 1 c R
H(59) H 0.3131 0.3527 0.2687 0.044 Uiso 1.00 1 c R
H(60) H 0.3460 0.3426 0.2189 0.044 Uiso 1.00 1 c R
H(61) H 0.2284 0.0055 0.1818 0.048 Uiso 1.00 1 c R
H(62) H 0.3426 0.0799 0.2017 0.044 Uiso 1.00 1 c R
H(63) H 0.3978 0.1839 0.1484 0.042 Uiso 1.00 1 c R
H(64) H 0.3415 0.2125 0.0751 0.042 Uiso 1.00 1 c R
H(65) H 0.2274 0.1365 0.0546 0.041 Uiso 1.00 1 c R
H(66) H 0.1709 0.0320 0.1080 0.046 Uiso 1.00 1 c R
H(67) H 0.0045 -0.1064 -0.0031 0.051 Uiso 1.00 1 c R
H(68) H 0.1035 -0.0347 -0.0431 0.060 Uiso 1.00 1 c R
H(69) H 0.2286 -0.0734 -0.0228 0.055 Uiso 1.00 1 c R
H(70) H 0.2539 -0.1939 0.0332 0.040 Uiso 1.00 1 c R
H(71) H 0.1847 -0.4903 0.0662 0.059 Uiso 1.00 1 c R
H(72) H 0.1796 -0.4247 0.0220 0.059 Uiso 1.00 1 c R
H(73) H 0.1066 -0.4637 0.0442 0.059 Uiso 1.00 1 c R
H(74) H 0.2609 -0.2576 0.1248 0.074 Uiso 1.00 1 c R
H(75) H 0.2833 -0.3564 0.1037 0.074 Uiso 1.00 1 c R
H(76) H 0.2429 -0.3521 0.1515 0.074 Uiso 1.00 1 c R
H(77) H -0.0195 -0.3728 0.0100 0.059 Uiso 1.00 1 c R
H(78) H -0.0953 -0.3195 0.0167 0.059 Uiso 1.00 1 c R
H(79) H -0.0720 -0.4029 0.0503 0.059 Uiso 1.00 1 c R
H(80) H -0.1261 -0.2002 0.0899 0.056 Uiso 1.00 1 c R
H(81) H -0.0817 -0.1219 0.0632 0.056 Uiso 1.00 1 c R
H(82) H -0.0654 -0.1392 0.1164 0.056 Uiso 1.00 1 c R
H(83) H 0.0558 -0.3147 0.2346 0.037 Uiso 1.00 1 c R
H(84) H 0.1438 -0.4192 0.2037 0.036 Uiso 1.00 1 c R
H(85) H 0.1140 -0.5069 0.1359 0.039 Uiso 1.00 1 c R
H(86) H -0.0043 -0.4909 0.0998 0.040 Uiso 1.00 1 c R
H(87) H -0.0924 -0.3848 0.1308 0.043 Uiso 1.00 1 c R
H(88) H -0.0635 -0.2984 0.1997 0.037 Uiso 1.00 1 c R

loop_
_atom_site_aniso_label
_atom_site_aniso_U_11
_atom_site_aniso_U_22
_atom_site_aniso_U_33
_atom_site_aniso_U_12
_atom_site_aniso_U_13
_atom_site_aniso_U_23
Fe(1) 0.0200(3) 0.0168(3) 0.0201(3) -0.0026(2) 0.0026(2) 0.0022(2)
Fe(2) 0.0252(4) 0.0163(3) 0.0223(3) 0.0017(2) 0.0080(3) -0.0009(2)
Fe(3) 0.0260(4) 0.0187(3) 0.0277(4) 0.0046(3) 0.0088(3) 0.0022(2)
Fe(4) 0.0214(3) 0.0134(3) 0.0246(3) 0.0005(2) 0.0050(2) 0.0013(2)
Si(1) 0.0200(7) 0.0188(6) 0.0219(6) -0.0013(5) 0.0020(5) 0.0029(5)
Si(2) 0.0212(7) 0.0205(6) 0.0309(7) -0.0008(5) 0.0004(6) 0.0096(5)
Si(3) 0.0196(6) 0.0175(6) 0.0272(7) -0.0024(5) 0.0068(5) -0.0014(5)
Si(4) 0.0219(7) 0.0217(6) 0.0271(7) -0.0002(5) -0.0011(5) -0.0012(5)
Si(5) 0.0245(7) 0.0169(6) 0.0264(7) 0.0005(5) 0.0022(5) -0.0005(5)
Si(6) 0.0203(7) 0.0230(6) 0.0292(7) 0.0039(5) 0.0014(5) 0.0027(5)
Si(7) 0.0225(7) 0.0260(7) 0.0307(7) 0.0045(5) 0.0095(6) 0.0051(6)
Si(8) 0.0231(7) 0.0274(7) 0.0316(8) 0.0022(6) -0.0010(6) 0.0054(6)
O(1) 0.038(2) 0.0240(18) 0.039(2) -0.0111(17) -0.0022(18) -0.0065(16)
O(2) 0.045(2) 0.0230(18) 0.039(2) 0.0074(17) -0.0003(19) 0.0080(16)
O(3) 0.049(2) 0.0174(18) 0.051(2) 0.0029(16) 0.020(2) 0.0077(16)
O(4) 0.052(2) 0.0194(18) 0.045(2) -0.0074(17) 0.004(2) -0.0041(16)
C(1) 0.023(2) 0.019(2) 0.024(2) -0.0036(19) 0.002(2) 0.0029(19)
C(2) 0.030(2) 0.021(2) 0.018(2) -0.006(2) -0.004(2) 0.0002(19)
C(3) 0.030(3) 0.022(2) 0.031(2) -0.003(2) -0.007(2) 0.009(2)
C(4) 0.034(3) 0.021(2) 0.024(2) -0.008(2) 0.005(2) 0.009(2)
C(5) 0.028(2) 0.025(2) 0.031(2) -0.006(2) 0.008(2) 0.005(2)
C(6) 0.029(2) 0.022(2) 0.024(2) -0.002(2) 0.004(2) 0.003(2)
C(7) 0.040(3) 0.021(2) 0.035(3) -0.003(2) 0.003(2) -0.001(2)
C(8) 0.023(2) 0.030(2) 0.044(3) 0.001(2) 0.006(2) 0.007(2)
C(9) 0.032(3) 0.059(4) 0.048(3) -0.013(3) -0.013(2) 0.025(3)
C(10) 0.037(3) 0.030(2) 0.055(4) 0.009(2) 0.017(3) 0.011(2)
C(11) 0.027(2) 0.026(2) 0.023(2) 0.004(2) 0.004(2) 0.000(2)
C(12) 0.019(2) 0.026(2) 0.041(3) -0.008(2) 0.003(2) 0.013(2)
C(13) 0.035(3) 0.029(2) 0.032(3) -0.010(2) 0.021(2) -0.007(2)
C(14) 0.040(3) 0.046(3) 0.024(2) -0.014(2) 0.002(2) 0.009(2)
C(15) 0.030(3) 0.033(2) 0.044(3) 0.000(2) 0.007(2) 0.027(2)
C(16) 0.041(3) 0.016(2) 0.048(3) -0.007(2) 0.020(2) 0.002(2)
C(17) 0.038(3) 0.029(2) 0.028(2) -0.016(2) 0.007(2) 0.001(2)
C(18) 0.027(2) 0.016(2) 0.021(2) 0.0045(19) 0.004(2) 0.0060(18)
C(19) 0.035(3) 0.022(2) 0.019(2) 0.001(2) -0.000(2) 0.0044(19)
C(20) 0.041(3) 0.025(2) 0.029(2) 0.001(2) -0.003(2) -0.008(2)
C(21) 0.069(4) 0.026(2) 0.022(2) 0.012(2) 0.007(2) -0.003(2)
C(22) 0.050(3) 0.026(2) 0.031(3) 0.011(2) 0.021(2) 0.003(2)
C(23) 0.031(3) 0.019(2) 0.038(3) 0.002(2) 0.010(2) 0.006(2)
C(24) 0.056(4) 0.018(2) 0.059(4) -0.002(2) 0.038(3) 0.000(2)
C(25) 0.030(3) 0.047(3) 0.040(3) -0.003(2) -0.003(2) -0.008(2)
C(26) 0.039(3) 0.046(3) 0.041(3) 0.001(2) -0.013(2) 0.007(2)
C(27) 0.030(3) 0.039(3) 0.052(3) -0.004(2) -0.002(2) 0.006(2)
C(28) 0.026(2) 0.028(2) 0.021(2) -0.004(2) -0.002(2) -0.001(2)
C(29) 0.060(4) 0.063(4) 0.031(3) 0.026(3) 0.003(3) -0.018(3)
C(30) 0.043(3) 0.026(2) 0.040(3) 0.006(2) 0.026(2) 0.004(2)
C(31) 0.032(3) 0.047(3) 0.055(4) 0.019(2) -0.001(3) -0.013(3)
C(32) 0.090(6) 0.036(3) 0.043(3) 0.045(3) 0.031(4) 0.017(2)
C(33) 0.093(6) 0.015(2) 0.117(7) -0.008(3) 0.081(6) -0.017(3)
C(34) 0.046(4) 0.058(4) 0.097(6) 0.000(3) 0.010(4) -0.061(4)
C(35) 0.021(2) 0.016(2) 0.025(2) -0.0006(18) 0.001(2) 0.0070(19)
C(36) 0.026(2) 0.014(2) 0.021(2) 0.0029(19) 0.003(2) 0.0030(18)
C(37) 0.027(2) 0.019(2) 0.024(2) 0.000(2) -0.002(2) -0.0005(19)
C(38) 0.030(2) 0.020(2) 0.028(2) -0.002(2) 0.006(2) -0.004(2)
C(39) 0.023(2) 0.019(2) 0.040(3) -0.002(2) 0.007(2) 0.001(2)
C(40) 0.020(2) 0.022(2) 0.026(2) 0.0013(19) 0.001(2) 0.002(2)
C(41) 0.037(3) 0.022(2) 0.074(4) -0.008(2) 0.012(3) -0.011(2)
C(42) 0.043(3) 0.049(3) 0.036(3) 0.006(2) -0.008(2) -0.010(2)
C(43) 0.030(3) 0.036(2) 0.036(3) 0.009(2) 0.004(2) 0.008(2)
C(44) 0.027(3) 0.052(3) 0.031(3) 0.003(2) 0.004(2) 0.001(2)
C(45) 0.029(3) 0.030(2) 0.031(2) 0.003(2) 0.012(2) 0.003(2)
C(46) 0.047(3) 0.023(2) 0.049(3) 0.009(2) 0.021(3) 0.005(2)
C(47) 0.036(3) 0.025(2) 0.048(3) 0.014(2) 0.005(2) 0.002(2)
C(48) 0.030(3) 0.027(2) 0.049(3) 0.006(2) 0.013(2) -0.011(2)
C(49) 0.043(3) 0.028(2) 0.035(3) 0.012(2) 0.018(2) -0.002(2)
C(50) 0.039(3) 0.026(2) 0.037(3) 0.010(2) 0.005(2) -0.009(2)
C(51) 0.035(3) 0.023(2) 0.056(4) -0.001(2) 0.022(3) -0.009(2)
C(52) 0.030(2) 0.022(2) 0.026(2) 0.002(2) 0.013(2) -0.000(2)
C(53) 0.038(3) 0.021(2) 0.030(2) -0.002(2) -0.001(2) 0.004(2)
C(54) 0.052(4) 0.041(3) 0.035(3) 0.006(2) 0.005(2) 0.014(2)
C(55) 0.068(5) 0.030(3) 0.052(4) -0.003(3) 0.010(3) 0.016(2)
C(56) 0.057(4) 0.032(3) 0.050(3) -0.011(2) 0.026(3) 0.005(2)
C(57) 0.033(3) 0.030(2) 0.038(3) -0.002(2) 0.017(2) 0.001(2)
C(58) 0.074(5) 0.031(3) 0.042(3) 0.013(3) 0.034(3) 0.006(2)
C(59) 0.029(3) 0.078(5) 0.078(5) 0.010(3) 0.012(3) 0.031(4)
C(60) 0.046(4) 0.057(3) 0.045(3) -0.004(3) -0.015(3) 0.016(3)
C(61) 0.038(3) 0.056(3) 0.045(3) 0.013(3) 0.007(2) 0.017(3)
C(62) 0.035(3) 0.022(2) 0.025(2) 0.003(2) 0.009(2) 0.003(2)
C(63) 0.047(3) 0.024(2) 0.022(2) -0.003(2) 0.009(2) 0.002(2)
C(64) 0.031(3) 0.028(2) 0.031(2) 0.005(2) 0.002(2) 0.010(2)
C(65) 0.040(3) 0.021(2) 0.036(3) 0.003(2) 0.015(2) 0.007(2)
C(66) 0.052(3) 0.017(2) 0.032(3) -0.012(2) 0.012(2) -0.002(2)
C(67) 0.024(2) 0.029(2) 0.054(3) -0.009(2) 0.005(2) 0.014(2)
C(68) 0.037(3) 0.021(2) 0.036(3) -0.001(2) 0.020(2) 0.003(2)

loop_
_atom_type_symbol
_atom_type_description
_atom_type_scat_dispersion_real
_atom_type_scat_dispersion_imag
_atom_type_scat_source
C C 0.003 0.002
;
International Tables for Crystallography
(1992, Vol. C, Tables 4.2.6.8 and 6.1.1.4)
;
H H 0.000 0.000
;
International Tables for Crystallography
(1992, Vol. C, Table 6.1.1.4)
;
O O 0.011 0.006
;
International Tables for Crystallography
(1992, Vol. C, Tables 4.2.6.8 and 6.1.1.4)
;
Fe Fe 0.346 0.844
;
International Tables for Crystallography
(1992, Vol. C, Tables 4.2.6.8 and 6.1.1.4)
;
Si Si 0.082 0.070
;
International Tables for Crystallography
(1992, Vol. C, Tables 4.2.6.8 and 6.1.1.4)
;

loop_
_geom_angle_atom_site_label_1
_geom_angle_atom_site_label_2
_geom_angle_atom_site_label_3
_geom_angle
_geom_angle_publ_flag
Si(1) Fe(1) Si(2) 81.17(5) yes
Si(1) Fe(1) C(11) 80.22(18) yes
Si(1) Fe(1) C(12) 141.29(15) yes
Si(1) Fe(1) C(13) 168.08(14) yes
Si(1) Fe(1) C(14) 131.59(16) yes
Si(1) Fe(1) C(15) 98.67(16) yes
Si(1) Fe(1) C(16) 87.04(17) yes
Si(1) Fe(1) C(17) 104.65(16) yes
Si(2) Fe(1) C(11) 80.85(17) yes
Si(2) Fe(1) C(12) 88.17(15) yes
Si(2) Fe(1) C(13) 109.58(14) yes
Si(2) Fe(1) C(14) 146.79(16) yes
Si(2) Fe(1) C(15) 164.53(15) yes
Si(2) Fe(1) C(16) 126.33(17) yes
Si(2) Fe(1) C(17) 95.28(15) yes
C(11) Fe(1) C(12) 134.7(2) yes
C(11) Fe(1) C(13) 106.1(2) yes
C(11) Fe(1) C(14) 97.7(2) yes
C(11) Fe(1) C(15) 114.5(2) yes
C(11) Fe(1) C(16) 147.9(2) yes
C(11) Fe(1) C(17) 173.3(2) yes
C(12) Fe(1) C(13) 38.0(2) yes
C(12) Fe(1) C(14) 69.2(2) yes
C(12) Fe(1) C(15) 82.3(2) yes
C(12) Fe(1) C(16) 69.7(2) yes
C(12) Fe(1) C(17) 39.2(2) yes
C(13) Fe(1) C(14) 38.6(2) yes
C(13) Fe(1) C(15) 69.6(2) yes
C(13) Fe(1) C(16) 82.4(2) yes
C(13) Fe(1) C(17) 70.0(2) yes
C(14) Fe(1) C(15) 38.1(2) yes
C(14) Fe(1) C(16) 69.3(2) yes
C(14) Fe(1) C(17) 82.5(2) yes
C(15) Fe(1) C(16) 38.6(2) yes
C(15) Fe(1) C(17) 69.7(2) yes
C(16) Fe(1) C(17) 38.2(2) yes
Si(3) Fe(2) Si(4) 81.38(5) yes
Si(3) Fe(2) C(28) 79.35(17) yes
Si(3) Fe(2) C(29) 129.3(2) yes
Si(3) Fe(2) C(30) 166.82(15) yes
Si(3) Fe(2) C(31) 145.50(18) yes
Si(3) Fe(2) C(32) 108.6(2) yes
Si(3) Fe(2) C(33) 89.5(2) yes
Si(3) Fe(2) C(34) 98.4(2) yes
Si(4) Fe(2) C(28) 80.75(16) yes
Si(4) Fe(2) C(29) 148.8(2) yes
Si(4) Fe(2) C(30) 111.53(16) yes
Si(4) Fe(2) C(31) 88.46(18) yes
Si(4) Fe(2) C(32) 94.04(18) yes
Si(4) Fe(2) C(33) 125.1(2) yes
Si(4) Fe(2) C(34) 163.0(2) yes
C(28) Fe(2) C(29) 97.7(2) yes
C(28) Fe(2) C(30) 104.7(2) yes
C(28) Fe(2) C(31) 131.5(2) yes
C(28) Fe(2) C(32) 169.9(2) yes
C(28) Fe(2) C(33) 150.2(3) yes
C(28) Fe(2) C(34) 116.0(2) yes
C(29) Fe(2) C(30) 38.3(2) yes
C(29) Fe(2) C(31) 69.1(2) yes
C(29) Fe(2) C(32) 82.2(2) yes
C(29) Fe(2) C(33) 68.2(3) yes
C(29) Fe(2) C(34) 37.5(3) yes
C(30) Fe(2) C(31) 37.5(2) yes
C(30) Fe(2) C(32) 69.0(2) yes
C(30) Fe(2) C(33) 80.9(3) yes
C(30) Fe(2) C(34) 68.5(2) yes
C(31) Fe(2) C(32) 39.1(2) yes
C(31) Fe(2) C(33) 69.7(3) yes
C(31) Fe(2) C(34) 82.2(2) yes
C(32) Fe(2) C(33) 38.7(3) yes
C(32) Fe(2) C(34) 69.8(2) yes
C(33) Fe(2) C(34) 38.1(3) yes
Si(5) Fe(3) Si(6) 81.35(5) yes
Si(5) Fe(3) C(45) 81.77(18) yes
Si(5) Fe(3) C(46) 101.05(18) yes
Si(5) Fe(3) C(47) 134.81(16) yes
Si(5) Fe(3) C(48) 169.17(15) yes
Si(5) Fe(3) C(49) 137.93(16) yes
Si(5) Fe(3) C(50) 102.99(16) yes
Si(5) Fe(3) C(51) 87.19(17) yes
Si(6) Fe(3) C(45) 79.45(18) yes
Si(6) Fe(3) C(46) 99.10(18) yes
Si(6) Fe(3) C(47) 86.85(17) yes
Si(6) Fe(3) C(48) 104.48(17) yes
Si(6) Fe(3) C(49) 140.02(16) yes
Si(6) Fe(3) C(50) 168.39(15) yes
Si(6) Fe(3) C(51) 132.59(17) yes
C(45) Fe(3) C(46) 176.7(2) yes
C(45) Fe(3) C(47) 138.4(2) yes
C(45) Fe(3) C(48) 108.1(2) yes
C(45) Fe(3) C(49) 96.6(2) yes
C(45) Fe(3) C(50) 111.7(2) yes
C(45) Fe(3) C(51) 144.0(2) yes
C(46) Fe(3) C(47) 38.2(2) yes
C(46) Fe(3) C(48) 69.2(2) yes
C(46) Fe(3) C(49) 82.5(2) yes
C(46) Fe(3) C(50) 69.6(2) yes
C(46) Fe(3) C(51) 38.6(2) yes
C(47) Fe(3) C(48) 38.4(2) yes
C(47) Fe(3) C(49) 69.8(2) yes
C(47) Fe(3) C(50) 82.5(2) yes
C(47) Fe(3) C(51) 69.5(2) yes
C(48) Fe(3) C(49) 38.6(2) yes
C(48) Fe(3) C(50) 69.6(2) yes
C(48) Fe(3) C(51) 82.2(2) yes
C(49) Fe(3) C(50) 38.6(2) yes
C(49) Fe(3) C(51) 69.6(2) yes
C(50) Fe(3) C(51) 38.3(2) yes
Si(7) Fe(4) Si(8) 80.43(5) yes
Si(7) Fe(4) C(62) 80.31(18) yes
Si(7) Fe(4) C(63) 133.94(16) yes
Si(7) Fe(4) C(64) 100.24(15) yes
Si(7) Fe(4) C(65) 86.91(16) yes
Si(7) Fe(4) C(66) 103.51(16) yes
Si(7) Fe(4) C(67) 139.04(16) yes
Si(7) Fe(4) C(68) 169.15(14) yes
Si(8) Fe(4) C(62) 82.40(17) yes
Si(8) Fe(4) C(63) 145.26(16) yes
Si(8) Fe(4) C(64) 164.86(14) yes
Si(8) Fe(4) C(65) 127.24(15) yes
Si(8) Fe(4) C(66) 95.65(15) yes
Si(8) Fe(4) C(67) 86.85(16) yes
Si(8) Fe(4) C(68) 108.43(15) yes
C(62) Fe(4) C(63) 96.9(2) yes
C(62) Fe(4) C(64) 112.7(2) yes
C(62) Fe(4) C(65) 145.3(2) yes
C(62) Fe(4) C(66) 175.4(2) yes
C(62) Fe(4) C(67) 136.4(2) yes
C(62) Fe(4) C(68) 106.6(2) yes
C(63) Fe(4) C(64) 38.4(2) yes
C(63) Fe(4) C(65) 69.4(2) yes
C(63) Fe(4) C(66) 82.3(2) yes
C(63) Fe(4) C(67) 69.7(2) yes
C(63) Fe(4) C(68) 38.3(2) yes
C(64) Fe(4) C(65) 38.3(2) yes
C(64) Fe(4) C(66) 69.4(2) yes
C(64) Fe(4) C(67) 82.8(2) yes
C(64) Fe(4) C(68) 69.5(2) yes
C(65) Fe(4) C(66) 38.5(2) yes
C(65) Fe(4) C(67) 70.3(2) yes
C(65) Fe(4) C(68) 82.7(2) yes
C(66) Fe(4) C(67) 39.1(2) yes
C(66) Fe(4) C(68) 70.0(2) yes
C(67) Fe(4) C(68) 38.7(2) yes
Fe(1) Si(1) C(1) 109.61(16) yes
Fe(1) Si(1) C(7) 114.37(19) yes
Fe(1) Si(1) C(8) 113.27(19) yes
C(1) Si(1) C(7) 101.9(2) yes
C(1) Si(1) C(8) 109.3(2) yes
C(7) Si(1) C(8) 107.7(2) yes
Fe(1) Si(2) C(2) 110.27(15) yes
Fe(1) Si(2) C(9) 116.6(2) yes
Fe(1) Si(2) C(10) 111.1(2) yes
C(2) Si(2) C(9) 105.6(2) yes
C(2) Si(2) C(10) 106.9(2) yes
C(9) Si(2) C(10) 105.8(2) yes
Fe(2) Si(3) C(18) 109.63(16) yes
Fe(2) Si(3) C(24) 115.2(2) yes
Fe(2) Si(3) C(25) 113.60(19) yes
C(18) Si(3) C(24) 103.7(2) yes
C(18) Si(3) C(25) 107.9(2) yes
C(24) Si(3) C(25) 106.1(2) yes
Fe(2) Si(4) C(19) 109.51(16) yes
Fe(2) Si(4) C(26) 115.50(19) yes
Fe(2) Si(4) C(27) 112.0(2) yes
C(19) Si(4) C(26) 103.8(2) yes
C(19) Si(4) C(27) 109.6(2) yes
C(26) Si(4) C(27) 106.1(2) yes
Fe(3) Si(5) C(35) 109.87(16) yes
Fe(3) Si(5) C(41) 117.01(19) yes
Fe(3) Si(5) C(42) 111.9(2) yes
C(35) Si(5) C(41) 104.0(2) yes
C(35) Si(5) C(42) 107.5(2) yes
C(41) Si(5) C(42) 105.8(2) yes
Fe(3) Si(6) C(36) 109.44(16) yes
Fe(3) Si(6) C(43) 114.21(18) yes
Fe(3) Si(6) C(44) 113.56(18) yes
C(36) Si(6) C(43) 103.7(2) yes
C(36) Si(6) C(44) 109.1(2) yes
C(43) Si(6) C(44) 106.3(2) yes
Fe(4) Si(7) C(52) 108.88(17) yes
Fe(4) Si(7) C(58) 113.8(2) yes
Fe(4) Si(7) C(59) 113.3(2) yes
C(52) Si(7) C(58) 105.0(2) yes
C(52) Si(7) C(59) 108.7(2) yes
C(58) Si(7) C(59) 106.7(3) yes
Fe(4) Si(8) C(53) 109.05(17) yes
Fe(4) Si(8) C(60) 115.0(2) yes
Fe(4) Si(8) C(61) 112.4(2) yes
C(53) Si(8) C(60) 107.5(2) yes
C(53) Si(8) C(61) 107.4(2) yes
C(60) Si(8) C(61) 105.1(2) yes
Si(1) C(1) C(2) 114.1(3) yes
Si(1) C(1) C(6) 126.6(3) yes
C(2) C(1) C(6) 118.5(4) yes
Si(2) C(2) C(1) 115.4(3) yes
Si(2) C(2) C(3) 125.4(3) yes
C(1) C(2) C(3) 119.2(4) yes
C(2) C(3) C(4) 120.6(4) yes
C(3) C(4) C(5) 120.5(4) yes
C(4) C(5) C(6) 119.5(4) yes
C(1) C(6) C(5) 121.7(4) yes
Fe(1) C(11) O(1) 178.6(4) yes
Fe(1) C(12) C(13) 72.0(3) yes
Fe(1) C(12) C(17) 70.9(3) yes
C(13) C(12) C(17) 121.2(4) yes
Fe(1) C(13) C(12) 69.9(3) yes
Fe(1) C(13) C(14) 70.1(3) yes
C(12) C(13) C(14) 118.8(4) yes
Fe(1) C(14) C(13) 71.3(3) yes
Fe(1) C(14) C(15) 71.6(3) yes
C(13) C(14) C(15) 121.3(5) yes
Fe(1) C(15) C(14) 70.3(3) yes
Fe(1) C(15) C(16) 70.4(3) yes
C(14) C(15) C(16) 119.2(5) yes
Fe(1) C(16) C(15) 71.0(3) yes
Fe(1) C(16) C(17) 70.6(2) yes
C(15) C(16) C(17) 120.7(5) yes
Fe(1) C(17) C(12) 69.9(2) yes
Fe(1) C(17) C(16) 71.1(3) yes
C(12) C(17) C(16) 118.8(5) yes
Si(3) C(18) C(19) 115.9(3) yes
Si(3) C(18) C(23) 124.3(3) yes
C(19) C(18) C(23) 119.5(4) yes
Si(4) C(19) C(18) 115.1(3) yes
Si(4) C(19) C(20) 126.3(4) yes
C(18) C(19) C(20) 118.3(4) yes
C(19) C(20) C(21) 121.1(5) yes
C(20) C(21) C(22) 120.0(5) yes
C(21) C(22) C(23) 120.7(5) yes
C(18) C(23) C(22) 120.3(5) yes
Fe(2) C(28) O(2) 178.4(4) yes
Fe(2) C(29) C(30) 72.2(3) yes
Fe(2) C(29) C(34) 71.8(4) yes
C(30) C(29) C(34) 121.2(6) yes
Fe(2) C(30) C(29) 69.5(3) yes
Fe(2) C(30) C(31) 70.7(3) yes
C(29) C(30) C(31) 120.3(5) yes
Fe(2) C(31) C(30) 71.8(3) yes
Fe(2) C(31) C(32) 70.0(4) yes
C(30) C(31) C(32) 119.4(5) yes
Fe(2) C(32) C(31) 70.9(3) yes
Fe(2) C(32) C(33) 71.4(4) yes
C(31) C(32) C(33) 118.9(6) yes
Fe(2) C(33) C(32) 69.8(3) yes
Fe(2) C(33) C(34) 70.3(4) yes
C(32) C(33) C(34) 120.0(7) yes
Fe(2) C(34) C(29) 70.7(4) yes
Fe(2) C(34) C(33) 71.6(4) yes
C(29) C(34) C(33) 120.1(7) yes
Si(5) C(35) C(36) 115.5(3) yes
Si(5) C(35) C(40) 125.6(3) yes
C(36) C(35) C(40) 118.7(4) yes
Si(6) C(36) C(35) 115.4(3) yes
Si(6) C(36) C(37) 125.3(3) yes
C(35) C(36) C(37) 118.7(4) yes
C(36) C(37) C(38) 120.9(4) yes
C(37) C(38) C(39) 120.0(4) yes
C(38) C(39) C(40) 119.7(4) yes
C(35) C(40) C(39) 121.9(4) yes
Fe(3) C(45) O(3) 178.6(5) yes
Fe(3) C(46) C(47) 71.1(3) yes
Fe(3) C(46) C(51) 71.3(3) yes
C(47) C(46) C(51) 120.6(5) yes
Fe(3) C(47) C(46) 70.7(3) yes
Fe(3) C(47) C(48) 70.4(3) yes
C(46) C(47) C(48) 119.5(5) yes
Fe(3) C(48) C(47) 71.2(3) yes
Fe(3) C(48) C(49) 70.7(3) yes
C(47) C(48) C(49) 120.6(5) yes
Fe(3) C(49) C(48) 70.8(3) yes
Fe(3) C(49) C(50) 71.3(3) yes
C(48) C(49) C(50) 119.8(5) yes
Fe(3) C(50) C(49) 70.1(3) yes
Fe(3) C(50) C(51) 71.0(3) yes
C(49) C(50) C(51) 119.8(5) yes
Fe(3) C(51) C(46) 70.1(3) yes
Fe(3) C(51) C(50) 70.7(3) yes
C(46) C(51) C(50) 119.6(5) yes
Si(7) C(52) C(53) 113.6(3) yes
Si(7) C(52) C(57) 127.0(4) yes
C(53) C(52) C(57) 119.3(4) yes
Si(8) C(53) C(52) 115.4(3) yes
Si(8) C(53) C(54) 125.4(4) yes
C(52) C(53) C(54) 119.2(5) yes
C(53) C(54) C(55) 120.5(6) yes
C(54) C(55) C(56) 120.3(5) yes
C(55) C(56) C(57) 119.8(6) yes
C(52) C(57) C(56) 120.8(5) yes
Fe(4) C(62) O(4) 179.1(5) yes
Fe(4) C(63) C(64) 71.1(3) yes
Fe(4) C(63) C(68) 71.5(3) yes
C(64) C(63) C(68) 121.1(4) yes
Fe(4) C(64) C(63) 70.5(2) yes
Fe(4) C(64) C(65) 70.4(3) yes
C(63) C(64) C(65) 119.8(5) yes
Fe(4) C(65) C(64) 71.3(2) yes
Fe(4) C(65) C(66) 70.7(2) yes
C(64) C(65) C(66) 120.1(5) yes
Fe(4) C(66) C(65) 70.8(2) yes
Fe(4) C(66) C(67) 69.7(2) yes
C(65) C(66) C(67) 119.8(5) yes
Fe(4) C(67) C(66) 71.2(3) yes
Fe(4) C(67) C(68) 72.2(3) yes
C(66) C(67) C(68) 120.3(5) yes
Fe(4) C(68) C(63) 70.2(3) yes
Fe(4) C(68) C(67) 69.1(3) yes
C(63) C(68) C(67) 118.8(4) yes
C(2) C(3) H(1) 119.1 no
C(4) C(3) H(1) 120.3 no
C(3) C(4) H(2) 119.7 no
C(5) C(4) H(2) 119.8 no
C(4) C(5) H(3) 120.2 no
C(6) C(5) H(3) 120.4 no
C(1) C(6) H(4) 119.3 no
C(5) C(6) H(4) 119.0 no
Si(1) C(7) H(5) 109.5 no
Si(1) C(7) H(6) 109.6 no
Si(1) C(7) H(7) 109.3 no
H(5) C(7) H(6) 109.5 no
H(5) C(7) H(7) 109.5 no
H(6) C(7) H(7) 109.5 no
Si(1) C(8) H(8) 109.9 no
Si(1) C(8) H(9) 109.4 no
Si(1) C(8) H(10) 109.1 no
H(8) C(8) H(9) 109.5 no
H(8) C(8) H(10) 109.5 no
H(9) C(8) H(10) 109.5 no
Si(2) C(9) H(11) 108.6 no
Si(2) C(9) H(12) 109.9 no
Si(2) C(9) H(13) 109.8 no
H(11) C(9) H(12) 109.5 no
H(11) C(9) H(13) 109.5 no
H(12) C(9) H(13) 109.5 no
Si(2) C(10) H(14) 109.2 no
Si(2) C(10) H(15) 110.0 no
Si(2) C(10) H(16) 109.2 no
H(14) C(10) H(15) 109.5 no
H(14) C(10) H(16) 109.5 no
H(15) C(10) H(16) 109.5 no
Fe(1) C(12) H(17) 118.5 no
C(13) C(12) H(17) 118.7 no
C(17) C(12) H(17) 118.7 no
Fe(1) C(13) H(18) 119.1 no
C(12) C(13) H(18) 119.6 no
C(14) C(13) H(18) 119.8 no
Fe(1) C(14) H(19) 118.6 no
C(13) C(14) H(19) 118.6 no
C(15) C(14) H(19) 118.8 no
Fe(1) C(15) H(20) 119.0 no
C(14) C(15) H(20) 119.7 no
C(16) C(15) H(20) 119.4 no
Fe(1) C(16) H(21) 118.4 no
C(15) C(16) H(21) 118.7 no
C(17) C(16) H(21) 118.9 no
Fe(1) C(17) H(22) 119.4 no
C(12) C(17) H(22) 120.1 no
C(16) C(17) H(22) 119.7 no
C(19) C(20) H(23) 119.1 no
C(21) C(20) H(23) 119.8 no
C(20) C(21) H(24) 120.1 no
C(22) C(21) H(24) 119.9 no
C(21) C(22) H(25) 119.8 no
C(23) C(22) H(25) 119.4 no
C(18) C(23) H(26) 119.7 no
C(22) C(23) H(26) 120.0 no
Si(3) C(24) H(27) 109.4 no
Si(3) C(24) H(28) 109.5 no
Si(3) C(24) H(29) 109.4 no
H(27) C(24) H(28) 109.5 no
H(27) C(24) H(29) 109.5 no
H(28) C(24) H(29) 109.5 no
Si(3) C(25) H(30) 109.6 no
Si(3) C(25) H(31) 109.9 no
Si(3) C(25) H(32) 108.9 no
H(30) C(25) H(31) 109.5 no
H(30) C(25) H(32) 109.5 no
H(31) C(25) H(32) 109.5 no
Si(4) C(26) H(33) 109.2 no
Si(4) C(26) H(34) 109.9 no
Si(4) C(26) H(35) 109.3 no
H(33) C(26) H(34) 109.5 no
H(33) C(26) H(35) 109.5 no
H(34) C(26) H(35) 109.5 no
Si(4) C(27) H(36) 109.8 no
Si(4) C(27) H(37) 109.3 no
Si(4) C(27) H(38) 109.3 no
H(36) C(27) H(37) 109.5 no
H(36) C(27) H(38) 109.5 no
H(37) C(27) H(38) 109.5 no
Fe(2) C(29) H(39) 118.9 no
C(30) C(29) H(39) 119.0 no
C(34) C(29) H(39) 118.8 no
Fe(2) C(30) H(40) 118.3 no
C(29) C(30) H(40) 119.1 no
C(31) C(30) H(40) 118.4 no
Fe(2) C(31) H(41) 119.4 no
C(30) C(31) H(41) 119.9 no
C(32) C(31) H(41) 119.4 no
Fe(2) C(32) H(42) 119.5 no
C(31) C(32) H(42) 119.9 no
C(33) C(32) H(42) 120.2 no
Fe(2) C(33) H(43) 118.5 no
C(32) C(33) H(43) 118.5 no
C(34) C(33) H(43) 119.4 no
Fe(2) C(34) H(44) 118.7 no
C(29) C(34) H(44) 119.7 no
C(33) C(34) H(44) 118.8 no
C(36) C(37) H(45) 119.3 no
C(38) C(37) H(45) 119.7 no
C(37) C(38) H(46) 120.1 no
C(39) C(38) H(46) 119.8 no
C(38) C(39) H(47) 120.1 no
C(40) C(39) H(47) 120.3 no
C(35) C(40) H(48) 119.3 no
C(39) C(40) H(48) 118.8 no
Si(5) C(41) H(49) 109.2 no
Si(5) C(41) H(50) 110.2 no
Si(5) C(41) H(51) 109.0 no
H(49) C(41) H(50) 109.5 no
H(49) C(41) H(51) 109.5 no
H(50) C(41) H(51) 109.5 no
Si(5) C(42) H(52) 109.3 no
Si(5) C(42) H(53) 109.9 no
Si(5) C(42) H(54) 109.2 no
H(52) C(42) H(53) 109.5 no
H(52) C(42) H(54) 109.5 no
H(53) C(42) H(54) 109.5 no
Si(6) C(43) H(55) 109.3 no
Si(6) C(43) H(56) 109.5 no
Si(6) C(43) H(57) 109.5 no
H(55) C(43) H(56) 109.5 no
H(55) C(43) H(57) 109.5 no
H(56) C(43) H(57) 109.5 no
Si(6) C(44) H(58) 109.5 no
Si(6) C(44) H(59) 109.5 no
Si(6) C(44) H(60) 109.5 no
H(58) C(44) H(59) 109.5 no
H(58) C(44) H(60) 109.5 no
H(59) C(44) H(60) 109.5 no
Fe(3) C(46) H(61) 118.7 no
C(47) C(46) H(61) 118.9 no
C(51) C(46) H(61) 119.2 no
Fe(3) C(47) H(62) 119.5 no
C(46) C(47) H(62) 120.0 no
C(48) C(47) H(62) 119.0 no
Fe(3) C(48) H(63) 118.2 no
C(47) C(48) H(63) 119.2 no
C(49) C(48) H(63) 118.5 no
Fe(3) C(49) H(64) 119.3 no
C(48) C(49) H(64) 119.2 no
C(50) C(49) H(64) 119.8 no
Fe(3) C(50) H(65) 118.9 no
C(49) C(50) H(65) 119.1 no
C(51) C(50) H(65) 119.5 no
Fe(3) C(51) H(66) 119.1 no
C(46) C(51) H(66) 119.3 no
C(50) C(51) H(66) 119.4 no
C(53) C(54) H(67) 119.1 no
C(55) C(54) H(67) 120.4 no
C(54) C(55) H(68) 119.4 no
C(56) C(55) H(68) 120.2 no
C(55) C(56) H(69) 120.2 no
C(57) C(56) H(69) 120.1 no
C(52) C(57) H(70) 119.1 no
C(56) C(57) H(70) 120.1 no
Si(7) C(58) H(71) 109.4 no
Si(7) C(58) H(72) 109.1 no
Si(7) C(58) H(73) 109.9 no
H(71) C(58) H(72) 109.5 no
H(71) C(58) H(73) 109.5 no
H(72) C(58) H(73) 109.5 no
Si(7) C(59) H(74) 109.5 no
Si(7) C(59) H(75) 109.4 no
Si(7) C(59) H(76) 109.4 no
H(74) C(59) H(75) 109.5 no
H(74) C(59) H(76) 109.5 no
H(75) C(59) H(76) 109.5 no
Si(8) C(60) H(77) 109.1 no
Si(8) C(60) H(78) 109.7 no
Si(8) C(60) H(79) 109.7 no
H(77) C(60) H(78) 109.5 no
H(77) C(60) H(79) 109.5 no
H(78) C(60) H(79) 109.5 no
Si(8) C(61) H(80) 109.6 no
Si(8) C(61) H(81) 109.6 no
Si(8) C(61) H(82) 109.2 no
H(80) C(61) H(81) 109.5 no
H(80) C(61) H(82) 109.5 no
H(81) C(61) H(82) 109.5 no
Fe(4) C(63) H(83) 118.3 no
C(64) C(63) H(83) 118.5 no
C(68) C(63) H(83) 118.9 no
Fe(4) C(64) H(84) 119.0 no
C(63) C(64) H(84) 119.4 no
C(65) C(64) H(84) 119.2 no
Fe(4) C(65) H(85) 119.1 no
C(64) C(65) H(85) 119.7 no
C(66) C(65) H(85) 118.8 no
Fe(4) C(66) H(86) 118.6 no
C(65) C(66) H(86) 119.6 no
C(67) C(66) H(86) 118.7 no
Fe(4) C(67) H(87) 118.9 no
C(66) C(67) H(87) 119.4 no
C(68) C(67) H(87) 119.4 no
Fe(4) C(68) H(88) 119.5 no
C(63) C(68) H(88) 119.5 no
C(67) C(68) H(88) 119.7 no

loop_
_geom_bond_atom_site_label_1
_geom_bond_atom_site_label_2
_geom_bond_distance
_geom_bond_publ_flag
Fe(1) Si(1) 2.3234(15) yes
Fe(1) Si(2) 2.3300(14) yes
Fe(1) C(11) 1.718(5) yes
Fe(1) C(12) 2.115(5) yes
Fe(1) C(13) 2.142(5) yes
Fe(1) C(14) 2.126(5) yes
Fe(1) C(15) 2.143(5) yes
Fe(1) C(16) 2.134(4) yes
Fe(1) C(17) 2.128(5) yes
Fe(2) Si(3) 2.3186(15) yes
Fe(2) Si(4) 2.3291(14) yes
Fe(2) C(28) 1.716(5) yes
Fe(2) C(29) 2.105(6) yes
Fe(2) C(30) 2.141(6) yes
Fe(2) C(31) 2.127(6) yes
Fe(2) C(32) 2.115(7) yes
Fe(2) C(33) 2.136(5) yes
Fe(2) C(34) 2.119(8) yes
Fe(3) Si(5) 2.3373(15) yes
Fe(3) Si(6) 2.3350(16) yes
Fe(3) C(45) 1.722(5) yes
Fe(3) C(46) 2.132(5) yes
Fe(3) C(47) 2.137(5) yes
Fe(3) C(48) 2.128(5) yes
Fe(3) C(49) 2.126(6) yes
Fe(3) C(50) 2.143(5) yes
Fe(3) C(51) 2.147(5) yes
Fe(4) Si(7) 2.3109(15) yes
Fe(4) Si(8) 2.3261(15) yes
Fe(4) C(62) 1.733(4) yes
Fe(4) C(63) 2.126(5) yes
Fe(4) C(64) 2.135(5) yes
Fe(4) C(65) 2.122(4) yes
Fe(4) C(66) 2.121(5) yes
Fe(4) C(67) 2.102(5) yes
Fe(4) C(68) 2.142(5) yes
Si(1) C(1) 1.888(4) yes
Si(1) C(7) 1.896(5) yes
Si(1) C(8) 1.876(5) yes
Si(2) C(2) 1.898(5) yes
Si(2) C(9) 1.889(6) yes
Si(2) C(10) 1.896(5) yes
Si(3) C(18) 1.883(4) yes
Si(3) C(24) 1.897(5) yes
Si(3) C(25) 1.883(5) yes
Si(4) C(19) 1.888(5) yes
Si(4) C(26) 1.896(6) yes
Si(4) C(27) 1.883(6) yes
Si(5) C(35) 1.890(4) yes
Si(5) C(41) 1.876(5) yes
Si(5) C(42) 1.883(6) yes
Si(6) C(36) 1.879(4) yes
Si(6) C(43) 1.878(5) yes
Si(6) C(44) 1.883(5) yes
Si(7) C(52) 1.896(5) yes
Si(7) C(58) 1.896(5) yes
Si(7) C(59) 1.868(6) yes
Si(8) C(53) 1.894(5) yes
Si(8) C(60) 1.884(6) yes
Si(8) C(61) 1.883(6) yes
O(1) C(11) 1.168(6) yes
O(2) C(28) 1.170(6) yes
O(3) C(45) 1.166(6) yes
O(4) C(62) 1.156(6) yes
C(1) C(2) 1.421(6) yes
C(1) C(6) 1.388(7) yes
C(2) C(3) 1.396(6) yes
C(3) C(4) 1.382(7) yes
C(4) C(5) 1.385(7) yes
C(5) C(6) 1.382(6) yes
C(12) C(13) 1.387(7) yes
C(12) C(17) 1.424(7) yes
C(13) C(14) 1.411(8) yes
C(14) C(15) 1.395(8) yes
C(15) C(16) 1.412(8) yes
C(16) C(17) 1.397(8) yes
C(18) C(19) 1.407(7) yes
C(18) C(23) 1.403(7) yes
C(19) C(20) 1.408(7) yes
C(20) C(21) 1.385(9) yes
C(21) C(22) 1.365(9) yes
C(22) C(23) 1.386(7) yes
C(29) C(30) 1.394(9) yes
C(29) C(34) 1.357(11) yes
C(30) C(31) 1.373(8) yes
C(31) C(32) 1.419(9) yes
C(32) C(33) 1.410(12) yes
C(33) C(34) 1.388(13) yes
C(35) C(36) 1.420(6) yes
C(35) C(40) 1.385(6) yes
C(36) C(37) 1.410(6) yes
C(37) C(38) 1.380(7) yes
C(38) C(39) 1.388(7) yes
C(39) C(40) 1.382(7) yes
C(46) C(47) 1.398(8) yes
C(46) C(51) 1.414(9) yes
C(47) C(48) 1.403(8) yes
C(48) C(49) 1.405(8) yes
C(49) C(50) 1.411(8) yes
C(50) C(51) 1.408(8) yes
C(52) C(53) 1.413(7) yes
C(52) C(57) 1.398(7) yes
C(53) C(54) 1.402(7) yes
C(54) C(55) 1.391(9) yes
C(55) C(56) 1.387(10) yes
C(56) C(57) 1.392(8) yes
C(63) C(64) 1.400(7) yes
C(63) C(68) 1.401(8) yes
C(64) C(65) 1.397(7) yes
C(65) C(66) 1.399(8) yes
C(66) C(67) 1.413(7) yes
C(67) C(68) 1.406(8) yes
C(3) H(1) 0.950 no
C(4) H(2) 0.950 no
C(5) H(3) 0.950 no
C(6) H(4) 0.950 no
C(7) H(5) 0.950 no
C(7) H(6) 0.950 no
C(7) H(7) 0.950 no
C(8) H(8) 0.950 no
C(8) H(9) 0.950 no
C(8) H(10) 0.950 no
C(9) H(11) 0.950 no
C(9) H(12) 0.950 no
C(9) H(13) 0.950 no
C(10) H(14) 0.950 no
C(10) H(15) 0.950 no
C(10) H(16) 0.950 no
C(12) H(17) 0.950 no
C(13) H(18) 0.950 no
C(14) H(19) 0.950 no
C(15) H(20) 0.950 no
C(16) H(21) 0.950 no
C(17) H(22) 0.950 no
C(20) H(23) 0.950 no
C(21) H(24) 0.950 no
C(22) H(25) 0.950 no
C(23) H(26) 0.950 no
C(24) H(27) 0.950 no
C(24) H(28) 0.950 no
C(24) H(29) 0.950 no
C(25) H(30) 0.950 no
C(25) H(31) 0.950 no
C(25) H(32) 0.950 no
C(26) H(33) 0.950 no
C(26) H(34) 0.950 no
C(26) H(35) 0.950 no
C(27) H(36) 0.950 no
C(27) H(37) 0.950 no
C(27) H(38) 0.950 no
C(29) H(39) 0.950 no
C(30) H(40) 0.950 no
C(31) H(41) 0.950 no
C(32) H(42) 0.950 no
C(33) H(43) 0.950 no
C(34) H(44) 0.950 no
C(37) H(45) 0.950 no
C(38) H(46) 0.950 no
C(39) H(47) 0.950 no
C(40) H(48) 0.950 no
C(41) H(49) 0.950 no
C(41) H(50) 0.950 no
C(41) H(51) 0.950 no
C(42) H(52) 0.950 no
C(42) H(53) 0.950 no
C(42) H(54) 0.950 no
C(43) H(55) 0.950 no
C(43) H(56) 0.950 no
C(43) H(57) 0.950 no
C(44) H(58) 0.950 no
C(44) H(59) 0.950 no
C(44) H(60) 0.950 no
C(46) H(61) 0.950 no
C(47) H(62) 0.950 no
C(48) H(63) 0.950 no
C(49) H(64) 0.950 no
C(50) H(65) 0.950 no
C(51) H(66) 0.950 no
C(54) H(67) 0.950 no
C(55) H(68) 0.950 no
C(56) H(69) 0.950 no
C(57) H(70) 0.950 no
C(58) H(71) 0.950 no
C(58) H(72) 0.950 no
C(58) H(73) 0.950 no
C(59) H(74) 0.950 no
C(59) H(75) 0.950 no
C(59) H(76) 0.950 no
C(60) H(77) 0.950 no
C(60) H(78) 0.950 no
C(60) H(79) 0.950 no
C(61) H(80) 0.950 no
C(61) H(81) 0.950 no
C(61) H(82) 0.950 no
C(63) H(83) 0.950 no
C(64) H(84) 0.950 no
C(65) H(85) 0.950 no
C(66) H(86) 0.950 no
C(67) H(87) 0.950 no
C(68) H(88) 0.950 no

loop_
_geom_contact_atom_site_label_1
_geom_contact_atom_site_label_2
_geom_contact_distance
_geom_contact_site_symmetry_2
O(1) C(24) 3.591(6) 1_565
O(1) C(33) 3.493(8) 1_565
O(1) C(43) 3.450(6) 3_666
O(1) C(44) 3.523(6) 3_666
O(2) C(7) 3.410(6) .
O(2) C(8) 3.498(6) .
O(2) C(16) 3.408(6) .
O(3) C(65) 3.454(7) 1_565
O(4) C(26) 3.595(7) 3_656
O(4) C(39) 3.553(6) 2_545
O(4) C(41) 3.311(6) .
O(4) C(46) 3.535(7) .
O(4) C(51) 3.467(6) .
C(4) C(34) 3.489(10) 1_565
C(7) O(2) 3.410(6) .
C(8) O(2) 3.498(6) .
C(15) C(22) 3.584(7) .
C(16) O(2) 3.408(6) .
C(16) C(48) 3.449(8) 4_555
C(17) C(48) 3.448(7) 4_555
C(22) C(15) 3.584(7) .
C(24) O(1) 3.591(6) 1_545
C(26) O(4) 3.595(7) 3_656
C(29) C(58) 3.599(9) 2_655
C(32) C(67) 3.595(9) 4_645
C(33) O(1) 3.493(8) 1_545
C(34) C(4) 3.489(10) 1_545
C(35) C(65) 3.536(6) 1_565
C(38) C(64) 3.408(7) 1_565
C(39) O(4) 3.553(6) 2_555
C(39) C(64) 3.381(7) 1_565
C(39) C(65) 3.540(7) 1_565
C(40) C(65) 3.298(6) 1_565
C(41) O(4) 3.311(6) .
C(43) O(1) 3.450(6) 3_666
C(44) O(1) 3.523(6) 3_666
C(46) O(4) 3.535(7) .
C(48) C(16) 3.449(8) 4_554
C(48) C(17) 3.448(7) 4_554
C(51) O(4) 3.467(6) .
C(58) C(29) 3.599(9) 2_645
C(64) C(38) 3.408(7) 1_545
C(64) C(39) 3.381(7) 1_545
C(65) O(3) 3.454(7) 1_545
C(65) C(35) 3.536(6) 1_545
C(65) C(39) 3.540(7) 1_545
C(65) C(40) 3.298(6) 1_545
C(67) C(32) 3.595(9) 4_444
O(1) H(25) 3.083 2_656
O(1) H(27) 2.840 1_565
O(1) H(29) 3.497 1_565
O(1) H(43) 2.640 1_565
O(1) H(56) 2.590 3_666
O(1) H(58) 2.846 3_666
O(1) H(59) 3.459 3_666
O(2) H(5) 2.530 .
O(2) H(9) 3.219 .
O(2) H(10) 3.116 .
O(2) H(11) 3.210 3_666
O(2) H(12) 3.592 3_666
O(2) H(13) 3.586 3_666
O(2) H(20) 3.289 .
O(2) H(21) 2.600 .
O(2) H(69) 3.154 2_655
O(3) H(2) 3.232 2_645
O(3) H(3) 3.267 2_645
O(3) H(71) 2.713 1_565
O(3) H(76) 3.555 1_565
O(3) H(85) 2.599 1_565
O(4) H(33) 3.453 3_656
O(4) H(34) 3.121 3_656
O(4) H(46) 3.502 2_545
O(4) H(47) 3.020 2_545
O(4) H(49) 2.987 .
O(4) H(51) 2.760 .
O(4) H(61) 2.994 .
O(4) H(66) 2.861 .
C(1) H(64) 3.325 2_655
C(2) H(64) 3.503 2_655
C(3) H(15) 3.226 3_676
C(3) H(32) 3.417 3_666
C(3) H(44) 3.040 1_565
C(3) H(64) 3.360 2_655
C(4) H(15) 3.477 3_676
C(4) H(44) 3.102 1_565
C(4) H(64) 3.080 2_655
C(4) H(71) 3.281 2_665
C(5) H(64) 2.940 2_655
C(5) H(65) 3.333 2_655
C(5) H(71) 3.135 2_665
C(5) H(72) 3.521 2_665
C(5) H(78) 3.208 4_655
C(6) H(64) 3.044 2_655
C(6) H(65) 3.012 2_655
C(6) H(78) 3.301 4_655
C(6) H(80) 3.451 4_655
C(7) H(7) 3.579 3_666
C(7) H(13) 3.600 3_666
C(7) H(22) 2.908 3_666
C(7) H(69) 3.245 2_655
C(8) H(38) 3.530 .
C(8) H(45) 3.269 3_666
C(8) H(69) 3.541 2_655
C(8) H(80) 3.206 4_655
C(9) H(5) 3.500 3_666
C(9) H(32) 3.479 3_666
C(9) H(39) 3.267 3_666
C(9) H(70) 3.289 4_555
C(10) H(1) 3.343 3_676
C(10) H(2) 3.345 3_676
C(10) H(31) 3.585 1_565
C(10) H(75) 3.244 4_555
C(11) H(25) 3.382 2_656
C(11) H(56) 3.564 3_666
C(11) H(58) 3.090 3_666
C(11) H(59) 3.509 3_666
C(12) H(74) 3.145 4_555
C(13) H(28) 3.306 2_656
C(13) H(74) 3.536 4_555
C(14) H(26) 3.591 2_656
C(14) H(28) 2.820 2_656
C(14) H(58) 3.430 3_666
C(16) H(63) 3.467 4_555
C(17) H(6) 3.494 3_666
C(17) H(7) 3.405 3_666
C(18) H(18) 3.452 2_646
C(18) H(20) 3.485 .
C(19) H(20) 3.346 .
C(20) H(18) 3.495 2_646
C(20) H(20) 3.139 .
C(20) H(76) 3.280 3_656
C(21) H(16) 3.548 2_646
C(21) H(18) 3.140 2_646
C(21) H(20) 3.122 .
C(21) H(60) 3.518 3_666
C(22) H(18) 2.922 2_646
C(22) H(19) 3.522 2_646
C(22) H(20) 3.274 .
C(22) H(27) 3.189 2_656
C(22) H(28) 3.335 2_656
C(22) H(58) 3.519 4_555
C(23) H(18) 3.089 2_646
C(23) H(19) 3.061 2_646
C(23) H(20) 3.446 .
C(23) H(58) 3.254 4_555
C(23) H(63) 3.177 4_555
C(24) H(19) 3.435 2_646
C(24) H(25) 2.887 2_646
C(24) H(57) 3.393 3_656
C(24) H(62) 3.501 3_656
C(25) H(11) 3.553 3_666
C(25) H(15) 3.498 1_545
C(25) H(63) 3.151 4_555
C(26) H(47) 3.313 4_655
C(26) H(48) 3.551 4_655
C(26) H(61) 3.600 3_656
C(26) H(83) 3.171 3_656
C(27) H(46) 3.295 3_666
C(27) H(50) 3.465 4_655
C(27) H(83) 3.409 3_656
C(27) H(84) 3.592 3_656
C(28) H(5) 3.574 .
C(28) H(11) 3.577 3_666
C(28) H(12) 3.506 3_666
C(28) H(69) 3.532 2_655
C(29) H(12) 3.223 3_666
C(29) H(70) 3.477 2_655
C(29) H(72) 2.652 2_655
C(30) H(72) 3.000 2_655
C(31) H(48) 3.419 4_655
C(31) H(86) 3.493 4_645
C(32) H(55) 3.494 3_656
C(32) H(56) 3.470 3_656
C(32) H(57) 3.561 3_656
C(32) H(87) 3.198 4_645
C(33) H(56) 3.443 3_656
C(34) H(12) 3.440 3_666
C(34) H(72) 3.479 2_655
C(35) H(83) 3.554 2_555
C(35) H(85) 3.403 1_565
C(35) H(88) 3.103 2_555
C(36) H(88) 2.920 2_555
C(37) H(37) 3.184 3_666
C(37) H(82) 3.450 2_555
C(37) H(84) 3.522 1_565
C(37) H(88) 2.846 2_555
C(38) H(37) 3.201 3_666
C(38) H(50) 3.362 2_555
C(38) H(82) 3.014 2_555
C(38) H(84) 3.476 1_565
C(38) H(88) 2.959 2_555
C(39) H(35) 3.400 4_454
C(39) H(51) 3.450 2_555
C(39) H(83) 3.119 2_555
C(39) H(88) 3.099 2_555
C(40) H(35) 3.579 4_454
C(40) H(41) 3.420 4_454
C(40) H(83) 2.920 2_555
C(40) H(85) 3.524 1_565
C(40) H(88) 3.159 2_555
C(41) H(36) 3.459 4_454
C(41) H(46) 3.064 2_545
C(41) H(47) 3.353 2_545
C(42) H(77) 3.554 3_555
C(42) H(78) 3.399 3_555
C(42) H(85) 3.527 1_565
C(43) H(29) 3.239 3_656
C(43) H(42) 2.989 3_656
C(43) H(43) 3.514 3_656
C(43) H(88) 3.297 2_555
C(44) H(19) 3.065 3_666
C(44) H(26) 3.134 4_554
C(45) H(3) 3.450 2_645
C(45) H(85) 3.398 1_565
C(48) H(26) 3.374 4_554
C(48) H(30) 3.228 4_554
C(49) H(6) 2.981 2_645
C(49) H(30) 3.597 4_554
C(50) H(4) 3.544 2_645
C(50) H(6) 2.955 2_645
C(52) H(39) 3.530 2_645
C(52) H(40) 3.300 2_645
C(53) H(40) 3.575 2_645
C(54) H(40) 3.531 2_645
C(54) H(53) 3.406 3_555
C(54) H(67) 3.381 3_555
C(55) H(40) 3.213 2_645
C(55) H(67) 3.420 3_555
C(55) H(81) 3.129 3_555
C(56) H(9) 3.445 2_645
C(56) H(39) 3.598 2_645
C(56) H(40) 2.965 2_645
C(57) H(13) 3.443 4_554
C(57) H(39) 2.961 2_645
C(57) H(40) 2.998 2_645
C(58) H(2) 3.387 2_635
C(58) H(3) 3.030 2_635
C(58) H(39) 3.409 2_645
C(59) H(14) 3.174 4_554
C(59) H(17) 3.108 4_554
C(60) H(3) 3.346 4_454
C(60) H(4) 3.574 4_454
C(60) H(54) 3.419 3_555
C(60) H(73) 3.492 3_545
C(61) H(4) 3.335 4_454
C(61) H(8) 3.296 4_454
C(61) H(9) 3.479 4_454
C(61) H(46) 3.453 2_545
C(61) H(68) 3.122 3_555
C(62) H(34) 3.109 3_656
C(62) H(47) 3.408 2_545
C(63) H(34) 3.016 3_656
C(63) H(36) 3.497 3_656
C(63) H(50) 3.159 2_545
C(64) H(34) 3.299 3_656
C(64) H(37) 3.531 3_656
C(65) H(48) 3.489 1_545
C(65) H(52) 3.137 1_545
C(66) H(41) 3.547 4_444
C(66) H(48) 3.470 1_545
C(66) H(52) 3.246 1_545
C(67) H(42) 3.431 4_444
C(67) H(55) 3.262 2_545
C(68) H(55) 2.880 2_545
H(1) C(10) 3.343 3_676
H(1) H(1) 2.937 3_676
H(1) H(14) 3.470 3_676
H(1) H(15) 2.473 3_676
H(1) H(32) 2.892 3_666
H(1) H(44) 3.140 1_565
H(2) O(3) 3.232 2_655
H(2) C(10) 3.345 3_676
H(2) C(58) 3.387 2_665
H(2) H(14) 2.833 3_676
H(2) H(15) 2.981 3_676
H(2) H(44) 3.275 1_565
H(2) H(64) 3.506 2_655
H(2) H(71) 2.753 2_665
H(2) H(72) 3.171 2_665
H(2) H(75) 3.214 2_665
H(3) O(3) 3.267 2_655
H(3) C(45) 3.450 2_655
H(3) C(58) 3.030 2_665
H(3) C(60) 3.346 4_655
H(3) H(52) 3.567 2_655
H(3) H(54) 3.177 2_655
H(3) H(64) 3.339 2_655
H(3) H(65) 3.323 2_655
H(3) H(71) 2.446 2_665
H(3) H(72) 2.990 2_665
H(3) H(73) 3.197 2_665
H(3) H(78) 2.576 4_655
H(3) H(79) 3.375 4_655
H(4) C(50) 3.544 2_655
H(4) C(60) 3.574 4_655
H(4) C(61) 3.335 4_655
H(4) H(64) 3.471 2_655
H(4) H(65) 2.726 2_655
H(4) H(78) 2.756 4_655
H(4) H(80) 2.623 4_655
H(4) H(81) 3.274 4_655
H(5) O(2) 2.530 .
H(5) C(9) 3.500 3_666
H(5) C(28) 3.574 .
H(5) H(11) 3.140 3_666
H(5) H(13) 2.984 3_666
H(5) H(22) 2.947 3_666
H(5) H(69) 2.716 2_655
H(6) C(17) 3.494 3_666
H(6) C(49) 2.981 2_655
H(6) C(50) 2.955 2_655
H(6) H(22) 2.736 3_666
H(6) H(64) 2.939 2_655
H(6) H(65) 2.903 2_655
H(6) H(69) 2.995 2_655
H(7) C(7) 3.579 3_666
H(7) C(17) 3.405 3_666
H(7) H(7) 2.739 3_666
H(7) H(21) 3.539 3_666
H(7) H(22) 2.558 3_666
H(8) C(61) 3.296 4_655
H(8) H(45) 2.806 3_666
H(8) H(59) 3.390 3_666
H(8) H(80) 2.552 4_655
H(8) H(81) 3.523 4_655
H(8) H(82) 3.386 4_655
H(9) O(2) 3.219 .
H(9) C(56) 3.445 2_655
H(9) C(61) 3.479 4_655
H(9) H(38) 3.054 .
H(9) H(45) 3.599 3_666
H(9) H(68) 3.255 2_655
H(9) H(69) 2.656 2_655
H(9) H(80) 3.015 4_655
H(9) H(81) 3.285 4_655
H(10) O(2) 3.116 .
H(10) H(37) 3.324 .
H(10) H(38) 3.158 .
H(10) H(45) 2.951 3_666
H(10) H(59) 3.011 3_666
H(11) O(2) 3.210 3_666
H(11) C(25) 3.553 3_666
H(11) C(28) 3.577 3_666
H(11) H(5) 3.140 3_666
H(11) H(21) 3.449 3_666
H(11) H(30) 3.119 3_666
H(11) H(32) 3.104 3_666
H(12) O(2) 3.592 3_666
H(12) C(28) 3.506 3_666
H(12) C(29) 3.223 3_666
H(12) C(34) 3.440 3_666
H(12) H(32) 3.000 3_666
H(12) H(39) 2.497 3_666
H(12) H(44) 2.952 3_666
H(12) H(70) 3.187 4_555
H(13) O(2) 3.586 3_666
H(13) C(7) 3.600 3_666
H(13) C(57) 3.443 4_555
H(13) H(5) 2.984 3_666
H(13) H(39) 3.247 3_666
H(13) H(70) 2.558 4_555
H(14) C(59) 3.174 4_555
H(14) H(1) 3.470 3_676
H(14) H(2) 2.833 3_676
H(14) H(24) 3.592 2_656
H(14) H(74) 3.364 4_555
H(14) H(75) 2.312 4_555
H(14) H(76) 3.533 4_555
H(15) C(3) 3.226 3_676
H(15) C(4) 3.477 3_676
H(15) C(25) 3.498 1_565
H(15) H(1) 2.473 3_676
H(15) H(2) 2.981 3_676
H(15) H(31) 3.191 1_565
H(15) H(32) 2.930 1_565
H(15) H(44) 3.467 1_565
H(16) C(21) 3.548 2_656
H(16) H(24) 3.073 2_656
H(16) H(25) 3.216 2_656
H(16) H(27) 2.884 1_565
H(16) H(31) 3.210 1_565
H(16) H(32) 3.488 1_565
H(16) H(75) 3.562 4_555
H(17) C(59) 3.108 4_555
H(17) H(70) 2.930 4_555
H(17) H(74) 2.406 4_555
H(17) H(75) 2.982 4_555
H(18) C(18) 3.452 2_656
H(18) C(20) 3.495 2_656
H(18) C(21) 3.140 2_656
H(18) C(22) 2.922 2_656
H(18) C(23) 3.089 2_656
H(18) H(24) 3.555 2_656
H(18) H(25) 3.238 2_656
H(18) H(26) 3.488 2_656
H(18) H(28) 3.348 2_656
H(18) H(74) 3.195 4_555
H(19) C(22) 3.522 2_656
H(19) C(23) 3.061 2_656
H(19) C(24) 3.435 2_656
H(19) C(44) 3.065 3_666
H(19) H(24) 3.530 .
H(19) H(25) 3.565 2_656
H(19) H(26) 2.759 2_656
H(19) H(28) 2.491 2_656
H(19) H(58) 2.621 3_666
H(19) H(59) 3.011 3_666
H(19) H(60) 3.060 3_666
H(20) O(2) 3.289 .
H(20) C(18) 3.485 .
H(20) C(19) 3.346 .
H(20) C(20) 3.139 .
H(20) C(21) 3.122 .
H(20) C(22) 3.274 .
H(20) C(23) 3.446 .
H(20) H(23) 3.541 .
H(20) H(24) 3.544 .
H(20) H(59) 3.152 3_666
H(21) O(2) 2.600 .
H(21) H(7) 3.539 3_666
H(21) H(11) 3.449 3_666
H(21) H(30) 3.495 .
H(22) C(7) 2.908 3_666
H(22) H(5) 2.947 3_666
H(22) H(6) 2.736 3_666
H(22) H(7) 2.558 3_666
H(23) H(20) 3.541 .
H(23) H(59) 3.218 3_666
H(23) H(60) 3.470 3_666
H(23) H(76) 2.885 3_656
H(23) H(84) 2.803 3_656
H(24) H(14) 3.592 2_646
H(24) H(16) 3.073 2_646
H(24) H(18) 3.555 2_646
H(24) H(19) 3.530 .
H(24) H(20) 3.544 .
H(24) H(27) 3.213 2_656
H(24) H(28) 3.299 2_656
H(24) H(31) 3.398 2_656
H(24) H(59) 3.496 3_666
H(24) H(60) 2.887 3_666
H(24) H(76) 3.556 3_656
H(25) O(1) 3.083 2_646
H(25) C(11) 3.382 2_646
H(25) C(24) 2.887 2_656
H(25) H(16) 3.216 2_646
H(25) H(18) 3.238 2_646
H(25) H(19) 3.565 2_646
H(25) H(27) 2.356 2_656
H(25) H(28) 2.713 2_656
H(25) H(29) 3.175 2_656
H(25) H(58) 3.055 4_555
H(25) H(62) 3.241 4_555
H(26) C(14) 3.591 2_646
H(26) C(44) 3.134 4_555
H(26) C(48) 3.374 4_555
H(26) H(18) 3.488 2_646
H(26) H(19) 2.759 2_646
H(26) H(58) 2.520 4_555
H(26) H(60) 2.903 4_555
H(26) H(62) 3.340 4_555
H(26) H(63) 2.534 4_555
H(27) O(1) 2.840 1_545
H(27) C(22) 3.189 2_646
H(27) H(16) 2.884 1_545
H(27) H(24) 3.213 2_646
H(27) H(25) 2.356 2_646
H(27) H(57) 3.593 3_656
H(28) C(13) 3.306 2_646
H(28) C(14) 2.820 2_646
H(28) C(22) 3.335 2_646
H(28) H(18) 3.348 2_646
H(28) H(19) 2.491 2_646
H(28) H(24) 3.299 2_646
H(28) H(25) 2.713 2_646
H(28) H(62) 3.325 3_656
H(29) O(1) 3.497 1_545
H(29) C(43) 3.239 3_656
H(29) H(25) 3.175 2_646
H(29) H(56) 3.147 3_656
H(29) H(57) 2.504 3_656
H(29) H(62) 2.939 3_656
H(30) C(48) 3.228 4_555
H(30) C(49) 3.597 4_555
H(30) H(11) 3.119 3_666
H(30) H(21) 3.495 .
H(30) H(63) 2.457 4_555
H(30) H(64) 3.195 4_555
H(31) C(10) 3.585 1_545
H(31) H(15) 3.191 1_545
H(31) H(16) 3.210 1_545
H(31) H(24) 3.398 2_646
H(31) H(60) 3.470 4_555
H(31) H(63) 3.033 4_555
H(32) C(3) 3.417 3_666
H(32) C(9) 3.479 3_666
H(32) H(1) 2.892 3_666
H(32) H(11) 3.104 3_666
H(32) H(12) 3.000 3_666
H(32) H(15) 2.930 1_545
H(32) H(16) 3.488 1_545
H(33) O(4) 3.453 3_656
H(33) H(57) 3.472 3_656
H(33) H(61) 2.963 3_656
H(33) H(74) 3.578 3_656
H(34) O(4) 3.121 3_656
H(34) C(62) 3.109 3_656
H(34) C(63) 3.016 3_656
H(34) C(64) 3.299 3_656
H(34) H(47) 3.091 4_655
H(34) H(48) 3.323 4_655
H(34) H(76) 3.441 3_656
H(34) H(83) 2.294 3_656
H(34) H(84) 2.879 3_656
H(35) C(39) 3.400 4_655
H(35) C(40) 3.579 4_655
H(35) H(47) 2.693 4_655
H(35) H(48) 3.039 4_655
H(35) H(57) 3.385 3_656
H(35) H(61) 3.460 3_656
H(35) H(83) 3.408 3_656
H(36) C(41) 3.459 4_655
H(36) C(63) 3.497 3_656
H(36) H(46) 3.120 3_666
H(36) H(48) 2.957 4_655
H(36) H(49) 3.528 4_655
H(36) H(50) 2.638 4_655
H(36) H(83) 2.806 3_656
H(36) H(84) 3.570 3_656
H(37) C(37) 3.184 3_666
H(37) C(38) 3.201 3_666
H(37) C(64) 3.531 3_656
H(37) H(10) 3.324 .
H(37) H(45) 2.786 3_666
H(37) H(46) 2.825 3_666
H(37) H(83) 3.310 3_656
H(37) H(84) 2.941 3_656
H(38) C(8) 3.530 .
H(38) H(9) 3.054 .
H(38) H(10) 3.158 .
H(38) H(46) 3.427 3_666
H(38) H(68) 3.431 2_655
H(38) H(69) 3.529 2_655
H(39) C(9) 3.267 3_666
H(39) C(52) 3.530 2_655
H(39) C(56) 3.598 2_655
H(39) C(57) 2.961 2_655
H(39) C(58) 3.409 2_655
H(39) H(12) 2.497 3_666
H(39) H(13) 3.247 3_666
H(39) H(70) 2.644 2_655
H(39) H(72) 2.531 2_655
H(40) C(52) 3.300 2_655
H(40) C(53) 3.575 2_655
H(40) C(54) 3.531 2_655
H(40) C(55) 3.213 2_655
H(40) C(56) 2.965 2_655
H(40) C(57) 2.998 2_655
H(40) H(53) 3.445 4_655
H(40) H(69) 3.331 2_655
H(40) H(70) 3.388 2_655
H(40) H(72) 3.134 2_655
H(41) C(40) 3.420 4_655
H(41) C(66) 3.547 4_645
H(41) H(48) 2.510 4_655
H(41) H(53) 3.313 4_655
H(41) H(86) 3.382 4_645
H(42) C(43) 2.989 3_656
H(42) C(67) 3.431 4_645
H(42) H(55) 2.738 3_656
H(42) H(56) 2.956 3_656
H(42) H(57) 2.767 3_656
H(42) H(87) 3.183 4_645
H(43) O(1) 2.640 1_545
H(43) C(43) 3.514 3_656
H(43) H(56) 2.894 3_656
H(43) H(57) 3.380 3_656
H(44) C(3) 3.040 1_545
H(44) C(4) 3.102 1_545
H(44) H(1) 3.140 1_545
H(44) H(2) 3.275 1_545
H(44) H(12) 2.952 3_666
H(44) H(15) 3.467 1_545
H(45) C(8) 3.269 3_666
H(45) H(8) 2.806 3_666
H(45) H(9) 3.599 3_666
H(45) H(10) 2.951 3_666
H(45) H(37) 2.786 3_666
H(45) H(82) 3.336 2_555
H(45) H(88) 3.318 2_555
H(46) O(4) 3.502 2_555
H(46) C(27) 3.295 3_666
H(46) C(41) 3.064 2_555
H(46) C(61) 3.453 2_555
H(46) H(36) 3.120 3_666
H(46) H(37) 2.825 3_666
H(46) H(38) 3.427 3_666
H(46) H(49) 2.950 2_555
H(46) H(50) 2.653 2_555
H(46) H(51) 3.084 2_555
H(46) H(82) 2.526 2_555
H(46) H(88) 3.479 2_555
H(47) O(4) 3.020 2_555
H(47) C(26) 3.313 4_454
H(47) C(41) 3.353 2_555
H(47) C(62) 3.408 2_555
H(47) H(34) 3.091 4_454
H(47) H(35) 2.693 4_454
H(47) H(50) 3.232 2_555
H(47) H(51) 2.720 2_555
H(47) H(83) 3.232 2_555
H(48) C(26) 3.551 4_454
H(48) C(31) 3.419 4_454
H(48) C(65) 3.489 1_565
H(48) C(66) 3.470 1_565
H(48) H(34) 3.323 4_454
H(48) H(35) 3.039 4_454
H(48) H(36) 2.957 4_454
H(48) H(41) 2.510 4_454
H(48) H(83) 2.893 2_555
H(49) O(4) 2.987 .
H(49) H(36) 3.528 4_454
H(49) H(46) 2.950 2_545
H(49) H(82) 3.470 .
H(50) C(27) 3.465 4_454
H(50) C(38) 3.362 2_545
H(50) C(63) 3.159 2_555
H(50) H(36) 2.638 4_454
H(50) H(46) 2.653 2_545
H(50) H(47) 3.232 2_545
H(50) H(83) 2.850 2_555
H(51) O(4) 2.760 .
H(51) C(39) 3.450 2_545
H(51) H(46) 3.084 2_545
H(51) H(47) 2.720 2_545
H(52) C(65) 3.137 1_565
H(52) C(66) 3.246 1_565
H(52) H(3) 3.567 2_645
H(52) H(71) 3.408 1_565
H(52) H(73) 3.387 1_565
H(52) H(77) 3.290 3_555
H(52) H(78) 3.344 3_555
H(52) H(85) 2.650 1_565
H(52) H(86) 2.873 1_565
H(53) C(54) 3.406 3_555
H(53) H(40) 3.445 4_454
H(53) H(41) 3.313 4_454
H(53) H(67) 3.154 3_555
H(53) H(77) 3.520 3_555
H(54) C(60) 3.419 3_555
H(54) H(3) 3.177 2_645
H(54) H(67) 3.213 3_555
H(54) H(77) 3.276 3_555
H(54) H(78) 2.749 3_555
H(55) C(32) 3.494 3_656
H(55) C(67) 3.262 2_555
H(55) C(68) 2.880 2_555
H(55) H(42) 2.738 3_656
H(55) H(87) 3.173 2_555
H(55) H(88) 2.497 2_555
H(56) O(1) 2.590 3_666
H(56) C(11) 3.564 3_666
H(56) C(32) 3.470 3_656
H(56) C(33) 3.443 3_656
H(56) H(29) 3.147 3_656
H(56) H(42) 2.956 3_656
H(56) H(43) 2.894 3_656
H(56) H(88) 3.512 2_555
H(57) C(24) 3.393 3_656
H(57) C(32) 3.561 3_656
H(57) H(27) 3.593 3_656
H(57) H(29) 2.504 3_656
H(57) H(33) 3.472 3_656
H(57) H(35) 3.385 3_656
H(57) H(42) 2.767 3_656
H(57) H(43) 3.380 3_656
H(58) O(1) 2.846 3_666
H(58) C(11) 3.090 3_666
H(58) C(14) 3.430 3_666
H(58) C(22) 3.519 4_554
H(58) C(23) 3.254 4_554
H(58) H(19) 2.621 3_666
H(58) H(25) 3.055 4_554
H(58) H(26) 2.520 4_554
H(59) O(1) 3.459 3_666
H(59) C(11) 3.509 3_666
H(59) H(8) 3.390 3_666
H(59) H(10) 3.011 3_666
H(59) H(19) 3.011 3_666
H(59) H(20) 3.152 3_666
H(59) H(23) 3.218 3_666
H(59) H(24) 3.496 3_666
H(60) C(21) 3.518 3_666
H(60) H(19) 3.060 3_666
H(60) H(23) 3.470 3_666
H(60) H(24) 2.887 3_666
H(60) H(26) 2.903 4_554
H(60) H(31) 3.470 4_554
H(61) O(4) 2.994 .
H(61) C(26) 3.600 3_656
H(61) H(33) 2.963 3_656
H(61) H(35) 3.460 3_656
H(62) C(24) 3.501 3_656
H(62) H(25) 3.241 4_554
H(62) H(26) 3.340 4_554
H(62) H(28) 3.325 3_656
H(62) H(29) 2.939 3_656
H(63) C(16) 3.467 4_554
H(63) C(23) 3.177 4_554
H(63) C(25) 3.151 4_554
H(63) H(26) 2.534 4_554
H(63) H(30) 2.457 4_554
H(63) H(31) 3.033 4_554
H(64) C(1) 3.325 2_645
H(64) C(2) 3.503 2_645
H(64) C(3) 3.360 2_645
H(64) C(4) 3.080 2_645
H(64) C(5) 2.940 2_645
H(64) C(6) 3.044 2_645
H(64) H(2) 3.506 2_645
H(64) H(3) 3.339 2_645
H(64) H(4) 3.471 2_645
H(64) H(6) 2.939 2_645
H(64) H(30) 3.195 4_554
H(65) C(5) 3.333 2_645
H(65) C(6) 3.012 2_645
H(65) H(3) 3.323 2_645
H(65) H(4) 2.726 2_645
H(65) H(6) 2.903 2_645
H(66) O(4) 2.861 .
H(67) C(54) 3.381 3_555
H(67) C(55) 3.420 3_555
H(67) H(53) 3.154 3_555
H(67) H(54) 3.213 3_555
H(67) H(67) 2.961 3_555
H(67) H(68) 3.057 3_555
H(68) C(61) 3.122 3_555
H(68) H(9) 3.255 2_645
H(68) H(38) 3.431 2_645
H(68) H(67) 3.057 3_555
H(68) H(80) 3.545 3_555
H(68) H(81) 2.276 3_555
H(68) H(82) 3.247 3_555
H(69) O(2) 3.154 2_645
H(69) C(7) 3.245 2_645
H(69) C(8) 3.541 2_645
H(69) C(28) 3.532 2_645
H(69) H(5) 2.716 2_645
H(69) H(6) 2.995 2_645
H(69) H(9) 2.656 2_645
H(69) H(38) 3.529 2_645
H(69) H(40) 3.331 2_645
H(70) C(9) 3.289 4_554
H(70) C(29) 3.477 2_645
H(70) H(12) 3.187 4_554
H(70) H(13) 2.558 4_554
H(70) H(17) 2.930 4_554
H(70) H(39) 2.644 2_645
H(70) H(40) 3.388 2_645
H(71) O(3) 2.713 1_545
H(71) C(4) 3.281 2_635
H(71) C(5) 3.135 2_635
H(71) H(2) 2.753 2_635
H(71) H(3) 2.446 2_635
H(71) H(52) 3.408 1_545
H(72) C(5) 3.521 2_635
H(72) C(29) 2.652 2_645
H(72) C(30) 3.000 2_645
H(72) C(34) 3.479 2_645
H(72) H(2) 3.171 2_635
H(72) H(3) 2.990 2_635
H(72) H(39) 2.531 2_645
H(72) H(40) 3.134 2_645
H(73) C(60) 3.492 3_545
H(73) H(3) 3.197 2_635
H(73) H(52) 3.387 1_545
H(73) H(77) 3.129 3_545
H(73) H(78) 3.472 3_545
H(73) H(79) 3.308 3_545
H(74) C(12) 3.145 4_554
H(74) C(13) 3.536 4_554
H(74) H(14) 3.364 4_554
H(74) H(17) 2.406 4_554
H(74) H(18) 3.195 4_554
H(74) H(33) 3.578 3_656
H(75) C(10) 3.244 4_554
H(75) H(2) 3.214 2_635
H(75) H(14) 2.312 4_554
H(75) H(16) 3.562 4_554
H(75) H(17) 2.982 4_554
H(76) O(3) 3.555 1_545
H(76) C(20) 3.280 3_656
H(76) H(14) 3.533 4_554
H(76) H(23) 2.885 3_656
H(76) H(24) 3.556 3_656
H(76) H(34) 3.441 3_656
H(77) C(42) 3.554 3_555
H(77) H(52) 3.290 3_555
H(77) H(53) 3.520 3_555
H(77) H(54) 3.276 3_555
H(77) H(73) 3.129 3_545
H(78) C(5) 3.208 4_454
H(78) C(6) 3.301 4_454
H(78) C(42) 3.399 3_555
H(78) H(3) 2.576 4_454
H(78) H(4) 2.756 4_454
H(78) H(52) 3.344 3_555
H(78) H(54) 2.749 3_555
H(78) H(73) 3.472 3_545
H(79) H(3) 3.375 4_454
H(79) H(73) 3.308 3_545
H(80) C(6) 3.451 4_454
H(80) C(8) 3.206 4_454
H(80) H(4) 2.623 4_454
H(80) H(8) 2.552 4_454
H(80) H(9) 3.015 4_454
H(80) H(68) 3.545 3_555
H(81) C(55) 3.129 3_555
H(81) H(4) 3.274 4_454
H(81) H(8) 3.523 4_454
H(81) H(9) 3.285 4_454
H(81) H(68) 2.276 3_555
H(82) C(37) 3.450 2_545
H(82) C(38) 3.014 2_545
H(82) H(8) 3.386 4_454
H(82) H(45) 3.336 2_545
H(82) H(46) 2.526 2_545
H(82) H(49) 3.470 .
H(82) H(68) 3.247 3_555
H(83) C(26) 3.171 3_656
H(83) C(27) 3.409 3_656
H(83) C(35) 3.554 2_545
H(83) C(39) 3.119 2_545
H(83) C(40) 2.920 2_545
H(83) H(34) 2.294 3_656
H(83) H(35) 3.408 3_656
H(83) H(36) 2.806 3_656
H(83) H(37) 3.310 3_656
H(83) H(47) 3.232 2_545
H(83) H(48) 2.893 2_545
H(83) H(50) 2.850 2_545
H(84) C(27) 3.592 3_656
H(84) C(37) 3.522 1_545
H(84) C(38) 3.476 1_545
H(84) H(23) 2.803 3_656
H(84) H(34) 2.879 3_656
H(84) H(36) 3.570 3_656
H(84) H(37) 2.941 3_656
H(85) O(3) 2.599 1_545
H(85) C(35) 3.403 1_545
H(85) C(40) 3.524 1_545
H(85) C(42) 3.527 1_545
H(85) C(45) 3.398 1_545
H(85) H(52) 2.650 1_545
H(86) C(31) 3.493 4_444
H(86) H(41) 3.382 4_444
H(86) H(52) 2.873 1_545
H(87) C(32) 3.198 4_444
H(87) H(42) 3.183 4_444
H(87) H(55) 3.173 2_545
H(88) C(35) 3.103 2_545
H(88) C(36) 2.920 2_545
H(88) C(37) 2.846 2_545
H(88) C(38) 2.959 2_545
H(88) C(39) 3.099 2_545
H(88) C(40) 3.159 2_545
H(88) C(43) 3.297 2_545
H(88) H(45) 3.318 2_545
H(88) H(46) 3.479 2_545
H(88) H(55) 2.497 2_545
H(88) H(56) 3.512 2_545

loop_
_geom_torsion_atom_site_label_1
_geom_torsion_atom_site_label_2
_geom_torsion_atom_site_label_3
_geom_torsion_atom_site_label_4
_geom_torsion
Si(1) Fe(1) Si(2) C(2) -21.85(16)
Si(1) Fe(1) Si(2) C(9) 98.5(2)
Si(1) Fe(1) Si(2) C(10) -140.2(2)
Si(2) Fe(1) Si(1) C(1) 27.21(16)
Si(2) Fe(1) Si(1) C(7) -86.44(18)
Si(2) Fe(1) Si(1) C(8) 149.58(18)
Si(1) Fe(1) C(11) O(1) 53(19)
C(11) Fe(1) Si(1) C(1) -54.9(2)
C(11) Fe(1) Si(1) C(7) -168.6(2)
C(11) Fe(1) Si(1) C(8) 67.4(2)
Si(1) Fe(1) C(12) C(13) 160.8(2)
Si(1) Fe(1) C(12) C(17) 27.2(4)
C(12) Fe(1) Si(1) C(1) 103.0(2)
C(12) Fe(1) Si(1) C(7) -10.6(3)
C(12) Fe(1) Si(1) C(8) -134.6(2)
Si(1) Fe(1) C(13) C(12) -94.3(7)
Si(1) Fe(1) C(13) C(14) 38.4(8)
C(13) Fe(1) Si(1) C(1) -177.8(7)
C(13) Fe(1) Si(1) C(7) 68.5(7)
C(13) Fe(1) Si(1) C(8) -55.5(7)
Si(1) Fe(1) C(14) C(13) -170.1(2)
Si(1) Fe(1) C(14) C(15) -36.5(4)
C(14) Fe(1) Si(1) C(1) -146.6(2)
C(14) Fe(1) Si(1) C(7) 99.7(2)
C(14) Fe(1) Si(1) C(8) -24.2(2)
Si(1) Fe(1) C(15) C(14) 153.2(3)
Si(1) Fe(1) C(15) C(16) -74.0(3)
C(15) Fe(1) Si(1) C(1) -168.4(2)
C(15) Fe(1) Si(1) C(7) 77.9(2)
C(15) Fe(1) Si(1) C(8) -46.1(2)
Si(1) Fe(1) C(16) C(15) 107.9(3)
Si(1) Fe(1) C(16) C(17) -118.3(3)
C(16) Fe(1) Si(1) C(1) 154.7(2)
C(16) Fe(1) Si(1) C(7) 41.0(2)
C(16) Fe(1) Si(1) C(8) -82.9(2)
Si(1) Fe(1) C(17) C(12) -162.8(2)
Si(1) Fe(1) C(17) C(16) 65.3(3)
C(17) Fe(1) Si(1) C(1) 120.4(2)
C(17) Fe(1) Si(1) C(7) 6.8(2)
C(17) Fe(1) Si(1) C(8) -117.2(2)
Si(2) Fe(1) C(11) O(1) -30(19)
C(11) Fe(1) Si(2) C(2) 59.6(2)
C(11) Fe(1) Si(2) C(9) 180.0(2)
C(11) Fe(1) Si(2) C(10) -58.8(2)
Si(2) Fe(1) C(12) C(13) -125.8(2)
Si(2) Fe(1) C(12) C(17) 100.6(2)
C(12) Fe(1) Si(2) C(2) -164.5(2)
C(12) Fe(1) Si(2) C(9) -44.1(2)
C(12) Fe(1) Si(2) C(10) 77.1(2)
Si(2) Fe(1) C(13) C(12) 59.4(3)
Si(2) Fe(1) C(13) C(14) -167.9(2)
C(13) Fe(1) Si(2) C(2) 163.5(2)
C(13) Fe(1) Si(2) C(9) -76.1(2)
C(13) Fe(1) Si(2) C(10) 45.1(2)
Si(2) Fe(1) C(14) C(13) 21.1(4)
Si(2) Fe(1) C(14) C(15) 154.7(2)
C(14) Fe(1) Si(2) C(2) 149.7(3)
C(14) Fe(1) Si(2) C(9) -89.9(3)
C(14) Fe(1) Si(2) C(10) 31.4(3)
Si(2) Fe(1) C(15) C(14) -118.5(6)
Si(2) Fe(1) C(15) C(16) 14.2(8)
C(15) Fe(1) Si(2) C(2) -112.5(6)
C(15) Fe(1) Si(2) C(9) 7.9(6)
C(15) Fe(1) Si(2) C(10) 129.2(6)
Si(2) Fe(1) C(16) C(15) -175.3(2)
Si(2) Fe(1) C(16) C(17) -41.5(4)
C(16) Fe(1) Si(2) C(2) -101.5(2)
C(16) Fe(1) Si(2) C(9) 18.9(3)
C(16) Fe(1) Si(2) C(10) 140.1(2)
Si(2) Fe(1) C(17) C(12) -80.6(3)
Si(2) Fe(1) C(17) C(16) 147.5(3)
C(17) Fe(1) Si(2) C(2) -125.9(2)
C(17) Fe(1) Si(2) C(9) -5.5(2)
C(17) Fe(1) Si(2) C(10) 115.8(2)
C(11) Fe(1) C(12) C(13) -50.6(4)
C(11) Fe(1) C(12) C(17) 175.8(3)
C(12) Fe(1) C(11) O(1) -108(19)
C(11) Fe(1) C(13) C(12) 145.2(3)
C(11) Fe(1) C(13) C(14) -82.1(3)
C(13) Fe(1) C(11) O(1) -138(19)
C(11) Fe(1) C(14) C(13) 106.1(3)
C(11) Fe(1) C(14) C(15) -120.3(3)
C(14) Fe(1) C(11) O(1) -176(15)
C(11) Fe(1) C(15) C(14) 70.1(4)
C(11) Fe(1) C(15) C(16) -157.2(3)
C(15) Fe(1) C(11) O(1) 148(19)
C(11) Fe(1) C(16) C(15) 41.6(6)
C(11) Fe(1) C(16) C(17) 175.4(4)
C(16) Fe(1) C(11) O(1) 121(19)
C(11) Fe(1) C(17) C(12) -26(2)
C(11) Fe(1) C(17) C(16) -158.3(18)
C(17) Fe(1) C(11) O(1) -85(19)
C(12) Fe(1) C(13) C(14) 132.7(4)
C(13) Fe(1) C(12) C(17) -133.6(4)
C(12) Fe(1) C(14) C(13) -29.0(3)
C(12) Fe(1) C(14) C(15) 104.6(3)
C(14) Fe(1) C(12) C(13) 29.4(3)
C(14) Fe(1) C(12) C(17) -104.2(3)
C(12) Fe(1) C(15) C(14) -65.9(3)
C(12) Fe(1) C(15) C(16) 66.9(3)
C(15) Fe(1) C(12) C(13) 66.5(3)
C(15) Fe(1) C(12) C(17) -67.1(3)
C(12) Fe(1) C(16) C(15) -103.7(3)
C(12) Fe(1) C(16) C(17) 30.1(3)
C(16) Fe(1) C(12) C(13) 104.1(3)
C(16) Fe(1) C(12) C(17) -29.4(3)
C(12) Fe(1) C(17) C(16) -131.9(4)
C(17) Fe(1) C(12) C(13) 133.6(4)
C(13) Fe(1) C(14) C(15) 133.6(4)
C(14) Fe(1) C(13) C(12) -132.7(4)
C(13) Fe(1) C(15) C(14) -28.8(3)
C(13) Fe(1) C(15) C(16) 103.9(3)
C(15) Fe(1) C(13) C(12) -104.2(3)
C(15) Fe(1) C(13) C(14) 28.5(3)
C(13) Fe(1) C(16) C(15) -66.6(3)
C(13) Fe(1) C(16) C(17) 67.2(3)
C(16) Fe(1) C(13) C(12) -66.6(3)
C(16) Fe(1) C(13) C(14) 66.1(3)
C(13) Fe(1) C(17) C(12) 28.4(3)
C(13) Fe(1) C(17) C(16) -103.5(3)
C(17) Fe(1) C(13) C(12) -29.2(3)
C(17) Fe(1) C(13) C(14) 103.5(3)
C(14) Fe(1) C(15) C(16) 132.7(5)
C(15) Fe(1) C(14) C(13) -133.6(4)
C(14) Fe(1) C(16) C(15) -29.0(3)
C(14) Fe(1) C(16) C(17) 104.8(3)
C(16) Fe(1) C(14) C(13) -104.3(3)
C(16) Fe(1) C(14) C(15) 29.3(3)
C(14) Fe(1) C(17) C(12) 66.1(3)
C(14) Fe(1) C(17) C(16) -65.8(3)
C(17) Fe(1) C(14) C(13) -67.2(3)
C(17) Fe(1) C(14) C(15) 66.5(3)
C(15) Fe(1) C(16) C(17) 133.8(5)
C(16) Fe(1) C(15) C(14) -132.7(5)
C(15) Fe(1) C(17) C(12) 103.2(3)
C(15) Fe(1) C(17) C(16) -28.7(3)
C(17) Fe(1) C(15) C(14) -104.3(3)
C(17) Fe(1) C(15) C(16) 28.5(3)
C(16) Fe(1) C(17) C(12) 131.9(4)
C(17) Fe(1) C(16) C(15) -133.8(5)
Si(3) Fe(2) Si(4) C(19) -24.85(16)
Si(3) Fe(2) Si(4) C(26) 91.8(2)
Si(3) Fe(2) Si(4) C(27) -146.6(2)
Si(4) Fe(2) Si(3) C(18) 24.68(16)
Si(4) Fe(2) Si(3) C(24) -91.8(2)
Si(4) Fe(2) Si(3) C(25) 145.5(2)
Si(3) Fe(2) C(28) O(2) 115(18)
C(28) Fe(2) Si(3) C(18) -57.4(2)
C(28) Fe(2) Si(3) C(24) -173.9(2)
C(28) Fe(2) Si(3) C(25) 63.4(2)
Si(3) Fe(2) C(29) C(30) -173.5(2)
Si(3) Fe(2) C(29) C(34) -40.9(5)
C(29) Fe(2) Si(3) C(18) -148.8(2)
C(29) Fe(2) Si(3) C(24) 94.8(3)
C(29) Fe(2) Si(3) C(25) -27.9(3)
Si(3) Fe(2) C(30) C(29) 22.5(8)
Si(3) Fe(2) C(30) C(31) -112.1(7)
C(30) Fe(2) Si(3) C(18) -166.6(7)
C(30) Fe(2) Si(3) C(24) 76.9(7)
C(30) Fe(2) Si(3) C(25) -45.8(7)
Si(3) Fe(2) C(31) C(30) 158.1(2)
Si(3) Fe(2) C(31) C(32) 26.0(5)
C(31) Fe(2) Si(3) C(18) 99.1(3)
C(31) Fe(2) Si(3) C(24) -17.3(3)
C(31) Fe(2) Si(3) C(25) -140.1(3)
Si(3) Fe(2) C(32) C(31) -164.8(3)
Si(3) Fe(2) C(32) C(33) 64.2(5)
C(32) Fe(2) Si(3) C(18) 116.1(2)
C(32) Fe(2) Si(3) C(24) -0.4(2)
C(32) Fe(2) Si(3) C(25) -123.1(2)
Si(3) Fe(2) C(33) C(32) -121.4(4)
Si(3) Fe(2) C(33) C(34) 104.4(4)
C(33) Fe(2) Si(3) C(18) 150.4(3)
C(33) Fe(2) Si(3) C(24) 33.9(3)
C(33) Fe(2) Si(3) C(25) -88.8(3)
Si(3) Fe(2) C(34) C(29) 149.2(4)
Si(3) Fe(2) C(34) C(33) -78.2(5)
C(34) Fe(2) Si(3) C(18) -172.5(2)
C(34) Fe(2) Si(3) C(24) 71.1(3)
C(34) Fe(2) Si(3) C(25) -51.7(3)
Si(4) Fe(2) C(28) O(2) 32(18)
C(28) Fe(2) Si(4) C(19) 55.7(2)
C(28) Fe(2) Si(4) C(26) 172.3(2)
C(28) Fe(2) Si(4) C(27) -66.1(2)
Si(4) Fe(2) C(29) C(30) 19.1(6)
Si(4) Fe(2) C(29) C(34) 151.7(4)
C(29) Fe(2) Si(4) C(19) 145.3(4)
C(29) Fe(2) Si(4) C(26) -98.0(4)
C(29) Fe(2) Si(4) C(27) 23.6(4)
Si(4) Fe(2) C(30) C(29) -169.5(3)
Si(4) Fe(2) C(30) C(31) 55.9(3)
C(30) Fe(2) Si(4) C(19) 157.9(2)
C(30) Fe(2) Si(4) C(26) -85.4(2)
C(30) Fe(2) Si(4) C(27) 36.1(2)
Si(4) Fe(2) C(31) C(30) -129.6(3)
Si(4) Fe(2) C(31) C(32) 98.3(3)
C(31) Fe(2) Si(4) C(19) -171.8(2)
C(31) Fe(2) Si(4) C(26) -55.1(2)
C(31) Fe(2) Si(4) C(27) 66.5(2)
Si(4) Fe(2) C(32) C(31) -82.6(3)
Si(4) Fe(2) C(32) C(33) 146.5(5)
C(32) Fe(2) Si(4) C(19) -133.0(2)
C(32) Fe(2) Si(4) C(26) -16.4(3)
C(32) Fe(2) Si(4) C(27) 105.2(2)
Si(4) Fe(2) C(33) C(32) -42.3(6)
Si(4) Fe(2) C(33) C(34) -176.5(3)
C(33) Fe(2) Si(4) C(19) -108.1(3)
C(33) Fe(2) Si(4) C(26) 8.6(4)
C(33) Fe(2) Si(4) C(27) 130.2(3)
Si(4) Fe(2) C(34) C(29) -122.7(7)
Si(4) Fe(2) C(34) C(33) 9.8(10)
C(34) Fe(2) Si(4) C(19) -115.4(7)
C(34) Fe(2) Si(4) C(26) 1.2(8)
C(34) Fe(2) Si(4) C(27) 122.8(7)
C(28) Fe(2) C(29) C(30) 103.9(3)
C(28) Fe(2) C(29) C(34) -123.4(4)
C(29) Fe(2) C(28) O(2) -116(18)
C(28) Fe(2) C(30) C(29) -83.8(4)
C(28) Fe(2) C(30) C(31) 141.6(3)
C(30) Fe(2) C(28) O(2) -78(18)
C(28) Fe(2) C(31) C(30) -53.4(4)
C(28) Fe(2) C(31) C(32) 174.5(3)
C(31) Fe(2) C(28) O(2) -47(18)
C(28) Fe(2) C(32) C(31) -24.0(15)
C(28) Fe(2) C(32) C(33) -155.0(13)
C(32) Fe(2) C(28) O(2) -27(18)
C(28) Fe(2) C(33) C(32) 171.4(4)
C(28) Fe(2) C(33) C(34) 37.2(9)
C(33) Fe(2) C(28) O(2) -175(14)
C(28) Fe(2) C(34) C(29) 67.0(5)
C(28) Fe(2) C(34) C(33) -160.4(5)
C(34) Fe(2) C(28) O(2) -150(18)
C(29) Fe(2) C(30) C(31) -134.6(5)
C(30) Fe(2) C(29) C(34) 132.7(6)
C(29) Fe(2) C(31) C(30) 28.2(3)
C(29) Fe(2) C(31) C(32) -103.9(4)
C(31) Fe(2) C(29) C(30) -27.7(3)
C(31) Fe(2) C(29) C(34) 105.0(4)
C(29) Fe(2) C(32) C(31) 66.3(4)
C(29) Fe(2) C(32) C(33) -64.7(5)
C(32) Fe(2) C(29) C(30) -65.8(3)
C(32) Fe(2) C(29) C(34) 66.8(4)
C(29) Fe(2) C(33) C(32) 105.3(5)
C(29) Fe(2) C(33) C(34) -28.9(4)
C(33) Fe(2) C(29) C(30) -103.4(4)
C(33) Fe(2) C(29) C(34) 29.3(4)
C(29) Fe(2) C(34) C(33) 132.6(7)
C(34) Fe(2) C(29) C(30) -132.7(6)
C(30) Fe(2) C(31) C(32) -132.1(5)
C(31) Fe(2) C(30) C(29) 134.6(5)
C(30) Fe(2) C(32) C(31) 29.0(3)
C(30) Fe(2) C(32) C(33) -102.0(5)
C(32) Fe(2) C(30) C(29) 104.5(4)
C(32) Fe(2) C(30) C(31) -30.1(3)
C(30) Fe(2) C(33) C(32) 67.7(4)
C(30) Fe(2) C(33) C(34) -66.5(5)
C(33) Fe(2) C(30) C(29) 66.2(4)
C(33) Fe(2) C(30) C(31) -68.4(4)
C(30) Fe(2) C(34) C(29) -29.4(4)
C(30) Fe(2) C(34) C(33) 103.2(5)
C(34) Fe(2) C(30) C(29) 28.8(4)
C(34) Fe(2) C(30) C(31) -105.8(4)
C(31) Fe(2) C(32) C(33) -131.0(6)
C(32) Fe(2) C(31) C(30) 132.1(5)
C(31) Fe(2) C(33) C(32) 30.5(4)
C(31) Fe(2) C(33) C(34) -103.7(5)
C(33) Fe(2) C(31) C(30) 101.8(4)
C(33) Fe(2) C(31) C(32) -30.2(4)
C(31) Fe(2) C(34) C(29) -65.6(4)
C(31) Fe(2) C(34) C(33) 66.9(5)
C(34) Fe(2) C(31) C(30) 64.6(4)
C(34) Fe(2) C(31) C(32) -67.5(4)
C(32) Fe(2) C(33) C(34) -134.2(8)
C(33) Fe(2) C(32) C(31) 131.0(6)
C(32) Fe(2) C(34) C(29) -104.0(5)
C(32) Fe(2) C(34) C(33) 28.6(5)
C(34) Fe(2) C(32) C(31) 102.8(4)
C(34) Fe(2) C(32) C(33) -28.1(5)
C(33) Fe(2) C(34) C(29) -132.6(7)
C(34) Fe(2) C(33) C(32) 134.2(8)
Si(5) Fe(3) Si(6) C(36) -25.60(16)
Si(5) Fe(3) Si(6) C(43) 90.2(2)
Si(5) Fe(3) Si(6) C(44) -147.8(2)
Si(6) Fe(3) Si(5) C(35) 22.82(15)
Si(6) Fe(3) Si(5) C(41) -95.4(2)
Si(6) Fe(3) Si(5) C(42) 142.2(2)
Si(5) Fe(3) C(45) O(3) 77(19)
C(45) Fe(3) Si(5) C(35) -57.7(2)
C(45) Fe(3) Si(5) C(41) -175.9(3)
C(45) Fe(3) Si(5) C(42) 61.7(2)
Si(5) Fe(3) C(46) C(47) -155.8(3)
Si(5) Fe(3) C(46) C(51) 71.0(3)
C(46) Fe(3) Si(5) C(35) 120.5(2)
C(46) Fe(3) Si(5) C(41) 2.2(3)
C(46) Fe(3) Si(5) C(42) -120.2(2)
Si(5) Fe(3) C(47) C(46) 34.5(4)
Si(5) Fe(3) C(47) C(48) 167.3(2)
C(47) Fe(3) Si(5) C(35) 99.6(2)
C(47) Fe(3) Si(5) C(41) -18.7(3)
C(47) Fe(3) Si(5) C(42) -141.1(3)
Si(5) Fe(3) C(48) C(47) -56.2(10)
Si(5) Fe(3) C(48) C(49) 77.5(9)
C(48) Fe(3) Si(5) C(35) 146.3(9)
C(48) Fe(3) Si(5) C(41) 28.0(9)
C(48) Fe(3) Si(5) C(42) -94.4(9)
Si(5) Fe(3) C(49) C(48) -164.1(2)
Si(5) Fe(3) C(49) C(50) -31.8(4)
C(49) Fe(3) Si(5) C(35) -148.4(2)
C(49) Fe(3) Si(5) C(41) 93.3(3)
C(49) Fe(3) Si(5) C(42) -29.1(3)
Si(5) Fe(3) C(50) C(49) 158.8(2)
Si(5) Fe(3) C(50) C(51) -68.1(3)
C(50) Fe(3) Si(5) C(35) -168.2(2)
C(50) Fe(3) Si(5) C(41) 73.6(2)
C(50) Fe(3) Si(5) C(42) -48.8(2)
Si(5) Fe(3) C(51) C(46) -111.7(3)
Si(5) Fe(3) C(51) C(50) 115.2(3)
C(51) Fe(3) Si(5) C(35) 156.7(2)
C(51) Fe(3) Si(5) C(41) 38.4(3)
C(51) Fe(3) Si(5) C(42) -84.0(2)
Si(6) Fe(3) C(45) O(3) -6(18)
C(45) Fe(3) Si(6) C(36) 57.6(2)
C(45) Fe(3) Si(6) C(43) 173.3(2)
C(45) Fe(3) Si(6) C(44) -64.6(2)
Si(6) Fe(3) C(46) C(47) -73.0(3)
Si(6) Fe(3) C(46) C(51) 153.9(3)
C(46) Fe(3) Si(6) C(36) -125.5(2)
C(46) Fe(3) Si(6) C(43) -9.7(2)
C(46) Fe(3) Si(6) C(44) 112.3(2)
Si(6) Fe(3) C(47) C(46) 109.0(3)
Si(6) Fe(3) C(47) C(48) -118.2(3)
C(47) Fe(3) Si(6) C(36) -161.8(2)
C(47) Fe(3) Si(6) C(43) -46.1(2)
C(47) Fe(3) Si(6) C(44) 76.0(2)
Si(6) Fe(3) C(48) C(47) 65.3(3)
Si(6) Fe(3) C(48) C(49) -161.0(2)
C(48) Fe(3) Si(6) C(36) 163.7(2)
C(48) Fe(3) Si(6) C(43) -80.5(2)
C(48) Fe(3) Si(6) C(44) 41.6(2)
Si(6) Fe(3) C(49) C(48) 29.4(4)
Si(6) Fe(3) C(49) C(50) 161.7(2)
C(49) Fe(3) Si(6) C(36) 145.3(2)
C(49) Fe(3) Si(6) C(43) -98.9(3)
C(49) Fe(3) Si(6) C(44) 23.1(3)
Si(6) Fe(3) C(50) C(49) -90.4(8)
Si(6) Fe(3) C(50) C(51) 42.8(10)
C(50) Fe(3) Si(6) C(36) -138.5(8)
C(50) Fe(3) Si(6) C(43) -22.8(8)
C(50) Fe(3) Si(6) C(44) 99.3(8)
Si(6) Fe(3) C(51) C(46) -36.1(4)
Si(6) Fe(3) C(51) C(50) -169.3(2)
C(51) Fe(3) Si(6) C(36) -103.6(2)
C(51) Fe(3) Si(6) C(43) 12.1(3)
C(51) Fe(3) Si(6) C(44) 134.2(2)
C(45) Fe(3) C(46) C(47) -9(4)
C(45) Fe(3) C(46) C(51) -142(4)
C(46) Fe(3) C(45) O(3) -71(21)
C(45) Fe(3) C(47) C(46) 179.2(4)
C(45) Fe(3) C(47) C(48) -48.0(5)
C(47) Fe(3) C(45) O(3) -79(19)
C(45) Fe(3) C(48) C(47) 148.8(3)
C(45) Fe(3) C(48) C(49) -77.5(3)
C(48) Fe(3) C(45) O(3) -108(19)
C(45) Fe(3) C(49) C(48) 110.9(3)
C(45) Fe(3) C(49) C(50) -116.8(3)
C(49) Fe(3) C(45) O(3) -146(19)
C(45) Fe(3) C(50) C(49) 72.6(3)
C(45) Fe(3) C(50) C(51) -154.3(3)
C(50) Fe(3) C(45) O(3) 177(18)
C(45) Fe(3) C(51) C(46) 176.5(4)
C(45) Fe(3) C(51) C(50) 43.3(5)
C(51) Fe(3) C(45) O(3) 150(19)
C(46) Fe(3) C(47) C(48) 132.8(5)
C(47) Fe(3) C(46) C(51) -133.1(5)
C(46) Fe(3) C(48) C(47) -29.1(3)
C(46) Fe(3) C(48) C(49) 104.6(3)
C(48) Fe(3) C(46) C(47) 29.2(3)
C(48) Fe(3) C(46) C(51) -103.9(4)
C(46) Fe(3) C(49) C(48) -65.9(3)
C(46) Fe(3) C(49) C(50) 66.4(3)
C(49) Fe(3) C(46) C(47) 66.7(3)
C(49) Fe(3) C(46) C(51) -66.5(3)
C(46) Fe(3) C(50) C(49) -104.1(3)
C(46) Fe(3) C(50) C(51) 29.0(3)
C(50) Fe(3) C(46) C(47) 104.3(4)
C(50) Fe(3) C(46) C(51) -28.8(3)
C(46) Fe(3) C(51) C(50) -133.2(5)
C(51) Fe(3) C(46) C(47) 133.1(5)
C(47) Fe(3) C(48) C(49) 133.7(4)
C(48) Fe(3) C(47) C(46) -132.8(5)
C(47) Fe(3) C(49) C(48) -28.6(3)
C(47) Fe(3) C(49) C(50) 103.7(3)
C(49) Fe(3) C(47) C(46) -104.1(4)
C(49) Fe(3) C(47) C(48) 28.7(3)
C(47) Fe(3) C(50) C(49) -66.9(3)
C(47) Fe(3) C(50) C(51) 66.3(3)
C(50) Fe(3) C(47) C(46) -66.4(3)
C(50) Fe(3) C(47) C(48) 66.4(3)
C(47) Fe(3) C(51) C(46) 28.8(3)
C(47) Fe(3) C(51) C(50) -104.3(3)
C(51) Fe(3) C(47) C(46) -29.1(3)
C(51) Fe(3) C(47) C(48) 103.7(3)
C(48) Fe(3) C(49) C(50) 132.3(4)
C(49) Fe(3) C(48) C(47) -133.7(4)
C(48) Fe(3) C(50) C(49) -29.5(3)
C(48) Fe(3) C(50) C(51) 103.7(3)
C(50) Fe(3) C(48) C(47) -104.2(3)
C(50) Fe(3) C(48) C(49) 29.5(3)
C(48) Fe(3) C(51) C(46) 66.4(3)
C(48) Fe(3) C(51) C(50) -66.8(3)
C(51) Fe(3) C(48) C(47) -66.7(3)
C(51) Fe(3) C(48) C(49) 67.0(3)
C(49) Fe(3) C(50) C(51) 133.1(4)
C(50) Fe(3) C(49) C(48) -132.3(4)
C(49) Fe(3) C(51) C(46) 104.1(4)
C(49) Fe(3) C(51) C(50) -29.1(3)
C(51) Fe(3) C(49) C(48) -103.4(3)
C(51) Fe(3) C(49) C(50) 28.9(3)
C(50) Fe(3) C(51) C(46) 133.2(5)
C(51) Fe(3) C(50) C(49) -133.1(4)
Si(7) Fe(4) Si(8) C(53) -27.92(17)
Si(7) Fe(4) Si(8) C(60) 92.9(2)
Si(7) Fe(4) Si(8) C(61) -146.9(2)
Si(8) Fe(4) Si(7) C(52) 31.25(17)
Si(8) Fe(4) Si(7) C(58) -85.5(2)
Si(8) Fe(4) Si(7) C(59) 152.3(2)
Si(7) Fe(4) C(62) O(4) -15(20)
C(62) Fe(4) Si(7) C(52) -52.6(2)
C(62) Fe(4) Si(7) C(58) -169.4(2)
C(62) Fe(4) Si(7) C(59) 68.5(3)
Si(7) Fe(4) C(63) C(64) -35.0(3)
Si(7) Fe(4) C(63) C(68) -168.7(2)
C(63) Fe(4) Si(7) C(52) -142.9(2)
C(63) Fe(4) Si(7) C(58) 100.3(2)
C(63) Fe(4) Si(7) C(59) -21.8(3)
Si(7) Fe(4) C(64) C(63) 155.2(2)
Si(7) Fe(4) C(64) C(65) -71.5(3)
C(64) Fe(4) Si(7) C(52) -164.1(2)
C(64) Fe(4) Si(7) C(58) 79.1(2)
C(64) Fe(4) Si(7) C(59) -43.0(2)
Si(7) Fe(4) C(65) C(64) 110.8(3)
Si(7) Fe(4) C(65) C(66) -116.3(3)
C(65) Fe(4) Si(7) C(52) 159.8(2)
C(65) Fe(4) Si(7) C(58) 43.1(2)
C(65) Fe(4) Si(7) C(59) -79.1(3)
Si(7) Fe(4) C(66) C(65) 67.0(3)
Si(7) Fe(4) C(66) C(67) -159.4(3)
C(66) Fe(4) Si(7) C(52) 124.8(2)
C(66) Fe(4) Si(7) C(58) 8.0(2)
C(66) Fe(4) Si(7) C(59) -114.1(3)
Si(7) Fe(4) C(67) C(66) 31.5(4)
Si(7) Fe(4) C(67) C(68) 163.4(2)
C(67) Fe(4) Si(7) C(52) 105.0(2)
C(67) Fe(4) Si(7) C(58) -11.7(3)
C(67) Fe(4) Si(7) C(59) -133.9(3)
Si(7) Fe(4) C(68) C(63) 48.8(9)
Si(7) Fe(4) C(68) C(67) -84.5(8)
C(68) Fe(4) Si(7) C(52) 176.7(8)
C(68) Fe(4) Si(7) C(58) 59.9(8)
C(68) Fe(4) Si(7) C(59) -62.2(8)
Si(8) Fe(4) C(62) O(4) -96(31)
C(62) Fe(4) Si(8) C(53) 53.5(2)
C(62) Fe(4) Si(8) C(60) 174.2(3)
C(62) Fe(4) Si(8) C(61) -65.5(2)
Si(8) Fe(4) C(63) C(64) 155.2(2)
Si(8) Fe(4) C(63) C(68) 21.5(4)
C(63) Fe(4) Si(8) C(53) 144.7(2)
C(63) Fe(4) Si(8) C(60) -94.5(3)
C(63) Fe(4) Si(8) C(61) 25.7(3)
Si(8) Fe(4) C(64) C(63) -113.6(5)
Si(8) Fe(4) C(64) C(65) 19.7(8)
C(64) Fe(4) Si(8) C(53) -121.8(6)
C(64) Fe(4) Si(8) C(60) -1.0(6)
C(64) Fe(4) Si(8) C(61) 119.3(6)
Si(8) Fe(4) C(65) C(64) -173.7(2)
Si(8) Fe(4) C(65) C(66) -40.8(3)
C(65) Fe(4) Si(8) C(53) -106.6(2)
C(65) Fe(4) Si(8) C(60) 14.2(3)
C(65) Fe(4) Si(8) C(61) 134.4(2)
Si(8) Fe(4) C(66) C(65) 148.5(3)
Si(8) Fe(4) C(66) C(67) -77.9(3)
C(66) Fe(4) Si(8) C(53) -130.7(2)
C(66) Fe(4) Si(8) C(60) -9.9(2)
C(66) Fe(4) Si(8) C(61) 110.3(2)
Si(8) Fe(4) C(67) C(66) 103.0(3)
Si(8) Fe(4) C(67) C(68) -125.1(2)
C(67) Fe(4) Si(8) C(53) -168.8(2)
C(67) Fe(4) Si(8) C(60) -48.1(2)
C(67) Fe(4) Si(8) C(61) 72.2(2)
Si(8) Fe(4) C(68) C(63) -167.3(2)
Si(8) Fe(4) C(68) C(67) 59.4(3)
C(68) Fe(4) Si(8) C(53) 158.5(2)
C(68) Fe(4) Si(8) C(60) -80.7(2)
C(68) Fe(4) Si(8) C(61) 39.6(2)
C(62) Fe(4) C(63) C(64) -118.2(3)
C(62) Fe(4) C(63) C(68) 108.1(3)
C(63) Fe(4) C(62) O(4) 119(31)
C(62) Fe(4) C(64) C(63) 71.5(3)
C(62) Fe(4) C(64) C(65) -155.2(3)
C(64) Fe(4) C(62) O(4) 82(31)
C(62) Fe(4) C(65) C(64) 42.8(5)
C(62) Fe(4) C(65) C(66) 175.6(4)
C(65) Fe(4) C(62) O(4) 55(31)
C(62) Fe(4) C(66) C(65) -147(2)
C(62) Fe(4) C(66) C(67) -13(2)
C(66) Fe(4) C(62) O(4) -162(29)
C(62) Fe(4) C(67) C(66) 178.5(3)
C(62) Fe(4) C(67) C(68) -49.6(4)
C(67) Fe(4) C(62) O(4) -174(28)
C(62) Fe(4) C(68) C(63) -79.9(3)
C(62) Fe(4) C(68) C(67) 146.8(3)
C(68) Fe(4) C(62) O(4) 157(31)
C(63) Fe(4) C(64) C(65) 133.3(4)
C(64) Fe(4) C(63) C(68) -133.7(4)
C(63) Fe(4) C(65) C(64) -28.9(3)
C(63) Fe(4) C(65) C(66) 104.0(3)
C(65) Fe(4) C(63) C(64) 28.8(3)
C(65) Fe(4) C(63) C(68) -104.9(3)
C(63) Fe(4) C(66) C(65) -66.5(3)
C(63) Fe(4) C(66) C(67) 67.2(3)
C(66) Fe(4) C(63) C(64) 66.4(3)
C(66) Fe(4) C(63) C(68) -67.3(3)
C(63) Fe(4) C(67) C(66) -103.2(3)
C(63) Fe(4) C(67) C(68) 28.8(3)
C(67) Fe(4) C(63) C(64) 104.7(3)
C(67) Fe(4) C(63) C(68) -29.0(2)
C(63) Fe(4) C(68) C(67) -133.3(4)
C(68) Fe(4) C(63) C(64) 133.7(4)
C(64) Fe(4) C(65) C(66) 132.8(5)
C(65) Fe(4) C(64) C(63) -133.3(4)
C(64) Fe(4) C(66) C(65) -29.0(3)
C(64) Fe(4) C(66) C(67) 104.6(3)
C(66) Fe(4) C(64) C(63) -104.1(3)
C(66) Fe(4) C(64) C(65) 29.2(3)
C(64) Fe(4) C(67) C(66) -65.9(3)
C(64) Fe(4) C(67) C(68) 66.0(3)
C(67) Fe(4) C(64) C(63) -66.1(3)
C(67) Fe(4) C(64) C(65) 67.1(3)
C(64) Fe(4) C(68) C(63) 28.6(2)
C(64) Fe(4) C(68) C(67) -104.7(3)
C(68) Fe(4) C(64) C(63) -28.6(3)
C(68) Fe(4) C(64) C(65) 104.7(3)
C(65) Fe(4) C(66) C(67) 133.6(5)
C(66) Fe(4) C(65) C(64) -132.8(5)
C(65) Fe(4) C(67) C(66) -28.6(3)
C(65) Fe(4) C(67) C(68) 103.3(3)
C(67) Fe(4) C(65) C(64) -103.8(3)
C(67) Fe(4) C(65) C(66) 29.0(3)
C(65) Fe(4) C(68) C(63) 65.8(3)
C(65) Fe(4) C(68) C(67) -67.5(3)
C(68) Fe(4) C(65) C(64) -66.0(3)
C(68) Fe(4) C(65) C(66) 66.8(3)
C(66) Fe(4) C(67) C(68) 131.9(4)
C(67) Fe(4) C(66) C(65) -133.6(5)
C(66) Fe(4) C(68) C(63) 103.3(3)
C(66) Fe(4) C(68) C(67) -30.0(3)
C(68) Fe(4) C(66) C(65) -104.0(3)
C(68) Fe(4) C(66) C(67) 29.7(3)
C(67) Fe(4) C(68) C(63) 133.3(4)
C(68) Fe(4) C(67) C(66) -131.9(4)
Fe(1) Si(1) C(1) C(2) -29.8(3)
Fe(1) Si(1) C(1) C(6) 160.1(3)
C(7) Si(1) C(1) C(2) 91.7(3)
C(7) Si(1) C(1) C(6) -78.4(4)
C(8) Si(1) C(1) C(2) -154.5(3)
C(8) Si(1) C(1) C(6) 35.4(5)
Fe(1) Si(2) C(2) C(1) 10.9(3)
Fe(1) Si(2) C(2) C(3) -169.7(3)
C(9) Si(2) C(2) C(1) -115.9(3)
C(9) Si(2) C(2) C(3) 63.6(4)
C(10) Si(2) C(2) C(1) 131.8(3)
C(10) Si(2) C(2) C(3) -48.8(4)
Fe(2) Si(3) C(18) C(19) -20.4(3)
Fe(2) Si(3) C(18) C(23) 165.6(3)
C(24) Si(3) C(18) C(19) 103.1(4)
C(24) Si(3) C(18) C(23) -70.9(4)
C(25) Si(3) C(18) C(19) -144.6(3)
C(25) Si(3) C(18) C(23) 41.4(4)
Fe(2) Si(4) C(19) C(18) 20.8(3)
Fe(2) Si(4) C(19) C(20) -165.1(3)
C(26) Si(4) C(19) C(18) -103.1(3)
C(26) Si(4) C(19) C(20) 71.0(4)
C(27) Si(4) C(19) C(18) 144.0(3)
C(27) Si(4) C(19) C(20) -41.9(5)
Fe(3) Si(5) C(35) C(36) -15.2(3)
Fe(3) Si(5) C(35) C(40) 169.4(3)
C(41) Si(5) C(35) C(36) 110.8(3)
C(41) Si(5) C(35) C(40) -64.6(4)
C(42) Si(5) C(35) C(36) -137.2(3)
C(42) Si(5) C(35) C(40) 47.4(4)
Fe(3) Si(6) C(36) C(35) 25.1(3)
Fe(3) Si(6) C(36) C(37) -164.0(3)
C(43) Si(6) C(36) C(35) -97.1(3)
C(43) Si(6) C(36) C(37) 73.7(4)
C(44) Si(6) C(36) C(35) 149.9(3)
C(44) Si(6) C(36) C(37) -39.2(4)
Fe(4) Si(7) C(52) C(53) -30.3(4)
Fe(4) Si(7) C(52) C(57) 153.1(4)
C(58) Si(7) C(52) C(53) 92.0(4)
C(58) Si(7) C(52) C(57) -84.6(5)
C(59) Si(7) C(52) C(53) -154.1(4)
C(59) Si(7) C(52) C(57) 29.3(5)
Fe(4) Si(8) C(53) C(52) 18.7(4)
Fe(4) Si(8) C(53) C(54) -159.1(4)
C(60) Si(8) C(53) C(52) -106.6(4)
C(60) Si(8) C(53) C(54) 75.6(5)
C(61) Si(8) C(53) C(52) 140.7(4)
C(61) Si(8) C(53) C(54) -37.1(5)
Si(1) C(1) C(2) Si(2) 11.7(4)
Si(1) C(1) C(2) C(3) -167.7(3)
Si(1) C(1) C(6) C(5) 168.6(3)
C(2) C(1) C(6) C(5) -1.1(7)
C(6) C(1) C(2) Si(2) -177.3(3)
C(6) C(1) C(2) C(3) 3.2(6)
Si(2) C(2) C(3) C(4) 178.1(3)
C(1) C(2) C(3) C(4) -2.5(7)
C(2) C(3) C(4) C(5) -0.4(7)
C(3) C(4) C(5) C(6) 2.5(7)
C(4) C(5) C(6) C(1) -1.8(7)
Fe(1) C(12) C(13) C(14) -52.1(4)
Fe(1) C(12) C(17) C(16) 53.5(4)
C(13) C(12) C(17) Fe(1) -53.7(4)
C(13) C(12) C(17) C(16) -0.2(6)
C(17) C(12) C(13) Fe(1) 53.2(4)
C(17) C(12) C(13) C(14) 1.1(8)
Fe(1) C(13) C(14) C(15) -53.5(5)
C(12) C(13) C(14) Fe(1) 52.0(4)
C(12) C(13) C(14) C(15) -1.5(8)
Fe(1) C(14) C(15) C(16) -52.5(4)
C(13) C(14) C(15) Fe(1) 53.4(4)
C(13) C(14) C(15) C(16) 0.9(8)
Fe(1) C(15) C(16) C(17) -52.3(4)
C(14) C(15) C(16) Fe(1) 52.4(4)
C(14) C(15) C(16) C(17) 0.1(6)
Fe(1) C(16) C(17) C(12) -52.9(4)
C(15) C(16) C(17) Fe(1) 52.5(4)
C(15) C(16) C(17) C(12) -0.4(8)
Si(3) C(18) C(19) Si(4) -0.3(4)
Si(3) C(18) C(19) C(20) -174.9(3)
Si(3) C(18) C(23) C(22) 173.6(3)
C(19) C(18) C(23) C(22) -0.2(5)
C(23) C(18) C(19) Si(4) 173.9(3)
C(23) C(18) C(19) C(20) -0.6(6)
Si(4) C(19) C(20) C(21) -172.7(4)
C(18) C(19) C(20) C(21) 1.2(7)
C(19) C(20) C(21) C(22) -1.0(8)
C(20) C(21) C(22) C(23) 0.2(6)
C(21) C(22) C(23) C(18) 0.4(7)
Fe(2) C(29) C(30) C(31) 51.1(5)
Fe(2) C(29) C(34) C(33) -53.9(7)
C(30) C(29) C(34) Fe(2) 54.9(6)
C(30) C(29) C(34) C(33) 1.1(11)
C(34) C(29) C(30) Fe(2) -54.8(6)
C(34) C(29) C(30) C(31) -3.7(10)
Fe(2) C(30) C(31) C(32) 53.2(5)
C(29) C(30) C(31) Fe(2) -50.5(5)
C(29) C(30) C(31) C(32) 2.7(9)
Fe(2) C(31) C(32) C(33) 54.8(6)
C(30) C(31) C(32) Fe(2) -54.0(5)
C(30) C(31) C(32) C(33) 0.8(10)
Fe(2) C(32) C(33) C(34) 51.2(6)
C(31) C(32) C(33) Fe(2) -54.6(6)
C(31) C(32) C(33) C(34) -3.3(11)
Fe(2) C(33) C(34) C(29) 53.5(7)
C(32) C(33) C(34) Fe(2) -51.0(6)
C(32) C(33) C(34) C(29) 2.4(12)
Si(5) C(35) C(36) Si(6) -6.2(4)
Si(5) C(35) C(36) C(37) -177.7(3)
Si(5) C(35) C(40) C(39) 176.9(3)
C(36) C(35) C(40) C(39) 1.7(6)
C(40) C(35) C(36) Si(6) 169.5(3)
C(40) C(35) C(36) C(37) -2.0(6)
Si(6) C(36) C(37) C(38) -170.1(3)
C(35) C(36) C(37) C(38) 0.5(6)
C(36) C(37) C(38) C(39) 1.5(7)
C(37) C(38) C(39) C(40) -1.9(7)
C(38) C(39) C(40) C(35) 0.3(6)
Fe(3) C(46) C(47) C(48) -52.6(4)
Fe(3) C(46) C(51) C(50) 52.3(4)
C(47) C(46) C(51) Fe(3) -53.3(4)
C(47) C(46) C(51) C(50) -1.0(8)
C(51) C(46) C(47) Fe(3) 53.4(4)
C(51) C(46) C(47) C(48) 0.8(8)
Fe(3) C(47) C(48) C(49) -52.5(4)
C(46) C(47) C(48) Fe(3) 52.8(4)
C(46) C(47) C(48) C(49) 0.3(7)
Fe(3) C(48) C(49) C(50) -53.8(4)
C(47) C(48) C(49) Fe(3) 52.7(4)
C(47) C(48) C(49) C(50) -1.1(8)
Fe(3) C(49) C(50) C(51) -52.7(4)
C(48) C(49) C(50) Fe(3) 53.6(4)
C(48) C(49) C(50) C(51) 0.9(8)
Fe(3) C(50) C(51) C(46) -52.1(4)
C(49) C(50) C(51) Fe(3) 52.2(4)
C(49) C(50) C(51) C(46) 0.1(6)
Si(7) C(52) C(53) Si(8) 7.1(5)
Si(7) C(52) C(53) C(54) -175.0(4)
Si(7) C(52) C(57) C(56) 174.8(4)
C(53) C(52) C(57) C(56) -1.6(7)
C(57) C(52) C(53) Si(8) -176.1(3)
C(57) C(52) C(53) C(54) 1.9(7)
Si(8) C(53) C(54) C(55) 178.1(4)
C(52) C(53) C(54) C(55) 0.4(8)
C(53) C(54) C(55) C(56) -3.0(9)
C(54) C(55) C(56) C(57) 3.3(9)
C(55) C(56) C(57) C(52) -0.9(8)
Fe(4) C(63) C(64) C(65) -52.2(4)
Fe(4) C(63) C(68) C(67) 50.9(4)
C(64) C(63) C(68) Fe(4) -53.1(4)
C(64) C(63) C(68) C(67) -2.2(7)
C(68) C(63) C(64) Fe(4) 53.2(4)
C(68) C(63) C(64) C(65) 1.1(7)
Fe(4) C(64) C(65) C(66) -53.2(4)
C(63) C(64) C(65) Fe(4) 52.2(4)
C(63) C(64) C(65) C(66) -0.9(7)
Fe(4) C(65) C(66) C(67) -51.5(4)
C(64) C(65) C(66) Fe(4) 53.5(4)
C(64) C(65) C(66) C(67) 2.0(7)
Fe(4) C(66) C(67) C(68) -55.1(4)
C(65) C(66) C(67) Fe(4) 52.0(4)
C(65) C(66) C(67) C(68) -3.1(8)
Fe(4) C(67) C(68) C(63) -51.4(4)
C(66) C(67) C(68) Fe(4) 54.6(4)
C(66) C(67) C(68) C(63) 3.2(7)
